data_1514871
loop_
_publ_author_name
'Xu, Wei'
'Hao, Yajuan'
'Uhlik, Filip'
'Shi, Zujin'
'Slanina, Zden\^ek'
'Feng, Lai'

_publ_section_title
;
 Structural and electrochemical studies of Sm@D3h-C74 reveal a weak
 metal-cage interaction and a small band gap species.
;
_journal_issue 21
_journal_name_full Nanoscale
_journal_page_first 10409
_journal_page_last 10413
_journal_paper_doi 10.1039/c3nr03447j
_journal_volume 5
_journal_year 2013
_chemical_formula_moiety 'C74 Sm, C36 H44 N4 Ni, 0.75(C6 H6), 0.25(C H Cl3)'
_chemical_formula_sum 'C114.75 H48.75 Cl0.75 N4 Ni Sm'
_chemical_formula_weight 1718.98
_chemical_name_systematic
;
 ?
;
_space_group_IT_number 5
_symmetry_cell_setting monoclinic
_symmetry_space_group_name_Hall 'C 2y'
_symmetry_space_group_name_H-M 'C 1 2 1'
_atom_sites_solution_hydrogens geom
_atom_sites_solution_primary direct
_atom_sites_solution_secondary difmap
_audit_creation_method SHELXL-97
_cell_angle_alpha 90.00
_cell_angle_beta 93.881(3)
_cell_angle_gamma 90.00
_cell_formula_units_Z 4
_cell_length_a 25.082(6)
_cell_length_b 14.877(3)
_cell_length_c 19.229(4)
_cell_measurement_temperature 90(2)
_cell_volume 7159(3)
_computing_cell_refinement 'Bruker SMART'
_computing_data_collection 'Bruker SMART'
_computing_data_reduction 'Bruker SMART'
_computing_molecular_graphics 'Bruker SHELXTL'
_computing_publication_material 'Bruker SHELXTL'
_computing_structure_refinement 'SHELXL-97 (Sheldrick, 1997)'
_computing_structure_solution 'SHELXS-97 (Sheldrick, 1990)'
_diffrn_ambient_temperature 90(2)
_diffrn_measured_fraction_theta_full 0.991
_diffrn_measured_fraction_theta_max 0.991
_diffrn_radiation_monochromator graphite
_diffrn_radiation_source 'fine-focus sealed tube'
_diffrn_radiation_type MoK\a
_diffrn_radiation_wavelength 0.71073
_diffrn_reflns_av_R_equivalents 0.0402
_diffrn_reflns_av_sigmaI/netI 0.0555
_diffrn_reflns_limit_h_max 34
_diffrn_reflns_limit_h_min -34
_diffrn_reflns_limit_k_max 20
_diffrn_reflns_limit_k_min -20
_diffrn_reflns_limit_l_max 26
_diffrn_reflns_limit_l_min -26
_diffrn_reflns_number 45249
_diffrn_reflns_theta_full 29.13
_diffrn_reflns_theta_max 29.13
_diffrn_reflns_theta_min 4.33
_exptl_absorpt_coefficient_mu 1.168
_exptl_absorpt_correction_T_max 0.9439
_exptl_absorpt_correction_T_min 0.8351
_exptl_absorpt_correction_type multi-scan
_exptl_absorpt_process_details 'SADABS (Sheldrick, 1996)'
_exptl_crystal_colour black
_exptl_crystal_density_diffrn 1.595
_exptl_crystal_density_method 'not measured'
_exptl_crystal_description chip
_exptl_crystal_F_000 3472
_exptl_crystal_size_max 0.16
_exptl_crystal_size_mid 0.14
_exptl_crystal_size_min 0.05
_platon_squeeze_details
;
;
_refine_diff_density_max 1.490
_refine_diff_density_min -4.206
_refine_diff_density_rms 0.181
_refine_ls_abs_structure_details 'Flack H D (1983), Acta Cryst. A39, 876-881'
_refine_ls_abs_structure_Flack 0.53(3)
_refine_ls_extinction_method none
_refine_ls_goodness_of_fit_ref 1.070
_refine_ls_hydrogen_treatment constr
_refine_ls_matrix_type full
_refine_ls_number_parameters 1306
_refine_ls_number_reflns 19020
_refine_ls_number_restraints 10730
_refine_ls_restrained_S_all 1.011
_refine_ls_R_factor_all 0.1326
_refine_ls_R_factor_gt 0.1258
_refine_ls_shift/su_max 0.006
_refine_ls_shift/su_mean 0.001
_refine_ls_structure_factor_coef Fsqd
_refine_ls_weighting_details 'calc w=1/[\s^2^(Fo^2^)+(0.1501P)^2^+119.1539P] where P=(Fo^2^+2Fc^2^)/3'
_refine_ls_weighting_scheme calc
_refine_ls_wR_factor_gt 0.3312
_refine_ls_wR_factor_ref 0.3365
_reflns_number_gt 17431
_reflns_number_total 19020
_reflns_threshold_expression >2sigma(I)
_cod_data_source_file c3nr03447j.txt
_cod_data_source_block smc74p
_cod_original_sg_symbol_Hall '-C 2y'
_cod_original_sg_symbol_H-M 'C 2'
_cod_database_code 1514871

loop_
_symmetry_equiv_pos_as_xyz
'x, y, z'
'-x, y, -z'
'x+1/2, y+1/2, z'
'-x+1/2, y+1/2, -z'

loop_
_atom_site_label
_atom_site_type_symbol
_atom_site_fract_x
_atom_site_fract_y
_atom_site_fract_z
_atom_site_U_iso_or_equiv
_atom_site_adp_type
_atom_site_occupancy
_atom_site_symmetry_multiplicity
_atom_site_calc_flag
_atom_site_refinement_flags
_atom_site_disorder_assembly
_atom_site_disorder_group
Ni1 Ni 0.01892(3) 0.5409(3) 0.91416(4) 0.01916(19) Uani 1 1 d . . .
N1 N -0.0361(2) 0.5416(6) 0.8368(3) 0.0264(8) Uani 1 1 d U . .
N2 N 0.0198(2) 0.4089(5) 0.9130(3) 0.0201(7) Uani 1 1 d U . .
N3 N 0.07617(17) 0.5426(6) 0.9884(2) 0.0201(7) Uani 1 1 d U . .
N4 N 0.0208(3) 0.6699(6) 0.9122(3) 0.0264(8) Uani 1 1 d U . .
C01P C 0.1016(2) 0.4670(6) 1.0195(3) 0.0173(11) Uani 1 1 d U . .
C02P C 0.1427(3) 0.4925(6) 1.0693(4) 0.0255(14) Uani 1 1 d U . .
C03P C 0.1447(3) 0.5854(6) 1.0713(4) 0.0296(16) Uani 1 1 d U . .
C04P C 0.1013(3) 0.6126(7) 1.0210(5) 0.0343(18) Uani 1 1 d U . .
C05P C 0.0893(3) 0.7024(5) 1.0039(5) 0.0286(16) Uani 1 1 d U . .
H05P H 0.1081 0.7478 1.0301 0.034 Uiso 1 1 calc R . .
C06P C 0.0531(3) 0.7292(7) 0.9531(6) 0.045(2) Uani 1 1 d U . .
C07P C 0.0422(5) 0.8209(10) 0.9372(9) 0.091(5) Uani 1 1 d DU . .
C08P C 0.0043(5) 0.8229(8) 0.8846(9) 0.087(5) Uani 1 1 d DU . .
C09P C -0.0103(3) 0.7283(6) 0.8694(4) 0.0281(8) Uani 1 1 d DU . .
C10P C -0.0469(4) 0.7034(7) 0.8185(5) 0.0369(18) Uani 1 1 d U . .
H10P H -0.0655 0.7495 0.7927 0.044 Uiso 1 1 calc R . .
C11P C -0.0591(3) 0.6165(7) 0.8016(5) 0.0344(18) Uani 1 1 d U . .
C12P C -0.0946(3) 0.5891(7) 0.7459(4) 0.0306(16) Uani 1 1 d U . .
C13P C -0.0958(3) 0.4983(6) 0.7435(5) 0.0300(16) Uani 1 1 d U . .
C14P C -0.0589(3) 0.4695(6) 0.8027(3) 0.0210(13) Uani 1 1 d U . .
C15P C -0.0479(3) 0.3806(6) 0.8182(4) 0.0281(8) Uani 1 1 d U . .
H15P H -0.0676 0.3360 0.7922 0.034 Uiso 1 1 calc R . .
C16P C -0.0099(3) 0.3520(6) 0.8692(4) 0.0281(8) Uani 1 1 d DU . .
C17P C 0.0033(2) 0.2598(5) 0.8816(3) 0.0154(7) Uani 1 1 d DU . .
C18P C 0.0418(2) 0.2584(5) 0.9346(3) 0.0154(7) Uani 1 1 d DU . .
C19P C 0.0516(2) 0.3527(5) 0.9532(3) 0.0154(7) Uani 1 1 d U . .
C20P C 0.0904(3) 0.3809(6) 1.0048(4) 0.0227(13) Uani 1 1 d U . .
H20P H 0.1099 0.3360 1.0308 0.027 Uiso 1 1 calc R . .
C21P C 0.0723(3) 0.1820(5) 0.9702(4) 0.0263(15) Uani 1 1 d DU . .
H21A H 0.0521 0.1255 0.9616 0.032 Uiso 1 1 calc R . .
H21B H 0.0752 0.1928 1.0211 0.032 Uiso 1 1 calc R . .
C22P C 0.1290(3) 0.1705(6) 0.9447(5) 0.0317(16) Uani 1 1 d U . .
H22A H 0.1469 0.1202 0.9693 0.048 Uiso 1 1 calc R . .
H22B H 0.1495 0.2257 0.9540 0.048 Uiso 1 1 calc R . .
H22C H 0.1264 0.1584 0.8945 0.048 Uiso 1 1 calc R . .
C23P C 0.1825(3) 0.4335(6) 1.1080(4) 0.0294(11) Uani 1 1 d U . .
H23A H 0.1639 0.3807 1.1263 0.035 Uiso 1 1 calc R . .
H23B H 0.1992 0.4670 1.1482 0.035 Uiso 1 1 calc R . .
C24P C 0.2258(4) 0.4013(9) 1.0622(5) 0.043(2) Uani 1 1 d U . .
H24A H 0.2494 0.3592 1.0886 0.065 Uiso 1 1 calc R . .
H24B H 0.2466 0.4529 1.0477 0.065 Uiso 1 1 calc R . .
H24C H 0.2092 0.3710 1.0209 0.065 Uiso 1 1 calc R . .
C25P C 0.1820(3) 0.6505(7) 1.1094(5) 0.041(2) Uani 1 1 d U . .
H25A H 0.1959 0.6230 1.1539 0.049 Uiso 1 1 calc R . .
H25B H 0.1618 0.7052 1.1207 0.049 Uiso 1 1 calc R . .
C26P C 0.2285(4) 0.6771(8) 1.0679(7) 0.055(3) Uani 1 1 d U . .
H26A H 0.2532 0.7148 1.0967 0.082 Uiso 1 1 calc R . .
H26B H 0.2153 0.7107 1.0265 0.082 Uiso 1 1 calc R . .
H26C H 0.2471 0.6229 1.0536 0.082 Uiso 1 1 calc R . .
C27P C 0.0715(5) 0.9026(8) 0.9718(9) 0.096(6) Uani 1 1 d DU . .
H27A H 0.0765 0.8943 1.0229 0.115 Uiso 1 1 calc R . .
H27B H 0.0510 0.9586 0.9620 0.115 Uiso 1 1 calc R . .
C28P C 0.1299(7) 0.9065(11) 0.9364(13) 0.120(9) Uani 1 1 d DU . .
H28A H 0.1506 0.9578 0.9554 0.181 Uiso 1 1 calc R . .
H28B H 0.1240 0.9131 0.8857 0.181 Uiso 1 1 calc R . .
H28C H 0.1497 0.8508 0.9470 0.181 Uiso 1 1 calc R . .
C29P C -0.0188(5) 0.9036(8) 0.8441(10) 0.113(7) Uani 1 1 d DU . .
H29A H -0.0116 0.9599 0.8704 0.136 Uiso 1 1 calc R . .
H29B H -0.0579 0.8971 0.8345 0.136 Uiso 1 1 calc R . .
C30P C 0.0127(11) 0.9034(14) 0.7692(13) 0.175(14) Uani 1 1 d DU . .
H30A H 0.0023 0.9569 0.7419 0.262 Uiso 1 1 calc R . .
H30B H 0.0027 0.8493 0.7423 0.262 Uiso 1 1 calc R . .
H30C H 0.0514 0.9038 0.7801 0.262 Uiso 1 1 calc R . .
C31P C -0.1222(3) 0.6505(7) 0.6940(6) 0.046(2) Uani 1 1 d U . .
H31A H -0.1408 0.6976 0.7194 0.055 Uiso 1 1 calc R . .
H31B H -0.1498 0.6156 0.6664 0.055 Uiso 1 1 calc R . .
C32P C -0.0862(5) 0.6963(10) 0.6435(7) 0.064(4) Uani 1 1 d U . .
H32A H -0.1077 0.7368 0.6128 0.096 Uiso 1 1 calc R . .
H32B H -0.0694 0.6506 0.6155 0.096 Uiso 1 1 calc R . .
H32C H -0.0585 0.7309 0.6700 0.096 Uiso 1 1 calc R . .
C33P C -0.1241(4) 0.4330(7) 0.6926(4) 0.0351(19) Uani 1 1 d U . .
H33A H -0.1542 0.4639 0.6667 0.042 Uiso 1 1 calc R . .
H33B H -0.1388 0.3823 0.7186 0.042 Uiso 1 1 calc R . .
C34P C -0.0850(4) 0.3969(7) 0.6409(4) 0.0332(17) Uani 1 1 d U . .
H34A H -0.1036 0.3542 0.6089 0.050 Uiso 1 1 calc R . .
H34B H -0.0551 0.3665 0.6666 0.050 Uiso 1 1 calc R . .
H34C H -0.0713 0.4470 0.6142 0.050 Uiso 1 1 calc R . .
C35P C -0.0199(3) 0.1834(6) 0.8398(4) 0.0294(11) Uani 1 1 d DU . .
H35A H -0.0590 0.1924 0.8332 0.035 Uiso 1 1 calc R . .
H35B H -0.0138 0.1275 0.8670 0.035 Uiso 1 1 calc R . .
C36P C 0.0016(3) 0.1704(7) 0.7695(5) 0.039(2) Uani 1 1 d U . .
H36A H -0.0160 0.1185 0.7463 0.058 Uiso 1 1 calc R . .
H36B H 0.0402 0.1597 0.7752 0.058 Uiso 1 1 calc R . .
H36C H -0.0055 0.2243 0.7411 0.058 Uiso 1 1 calc R . .
C01A C 0.1153(11) 0.3402(19) 0.6211(11) 0.0685(10) Uani 0.327(6) 1 d PDU A 1
C02A C 0.1180(11) 0.324(2) 0.6920(10) 0.0685(10) Uani 0.327(6) 1 d PDU A 1
C03A C 0.0910(11) 0.3830(18) 0.7338(11) 0.0685(10) Uani 0.327(6) 1 d PDU A 1
C04A C 0.1224(10) 0.3834(18) 0.7974(12) 0.0685(10) Uani 0.327(6) 1 d PDU A 1
C06A C 0.1659(9) 0.287(2) 0.7230(11) 0.0685(10) Uani 0.327(6) 1 d PDU A 1
C07A C 0.2189(9) 0.343(2) 0.8227(14) 0.0685(10) Uani 0.327(6) 1 d PDU A 1
C09A C 0.2102(8) 0.275(2) 0.6830(11) 0.0685(10) Uani 0.327(6) 1 d PDU A 1
C10A C 0.1659(9) 0.325(2) 0.7902(14) 0.0685(10) Uani 0.327(6) 1 d PDU A 1
C11A C 0.2081(8) 0.4322(16) 0.5119(17) 0.0685(10) Uani 0.327(6) 1 d PDU A 1
C12A C 0.2926(10) 0.4778(16) 0.5513(15) 0.0685(10) Uani 0.327(6) 1 d PDU A 1
C14A C 0.0621(13) 0.5388(15) 0.7641(12) 0.0685(10) Uani 0.327(6) 1 d PDU A 1
C15A C 0.1157(8) 0.7555(17) 0.7646(11) 0.0685(10) Uani 0.327(6) 1 d PDU A 1
C17A C 0.1103(9) 0.7766(18) 0.6932(10) 0.0685(10) Uani 0.327(6) 1 d PDU A 1
C18A C 0.1963(8) 0.804(2) 0.7341(11) 0.0685(10) Uani 0.327(6) 1 d PDU A 1
C19A C 0.1686(8) 0.771(2) 0.7900(13) 0.0685(10) Uani 0.327(6) 1 d PDU A 1
C20A C 0.0593(14) 0.4806(16) 0.6373(12) 0.0685(10) Uani 0.327(6) 1 d PDU A 1
C21A C 0.2814(9) 0.6397(16) 0.5564(15) 0.0685(10) Uani 0.327(6) 1 d PDU A 1
C22A C 0.2667(9) 0.5548(14) 0.5222(16) 0.0685(10) Uani 0.327(6) 1 d PDU A 1
C23A C 0.2155(8) 0.5236(14) 0.4995(17) 0.0685(10) Uani 0.327(6) 1 d PDU A 1
C24A C 0.1700(8) 0.5844(14) 0.5034(16) 0.0685(10) Uani 0.327(6) 1 d PDU A 1
C25A C 0.1862(8) 0.6751(17) 0.5257(17) 0.0685(10) Uani 0.327(6) 1 d PDU A 1
C26A C 0.2376(8) 0.7037(18) 0.5525(14) 0.0685(10) Uani 0.327(6) 1 d PDU A 1
C27A C 0.1490(8) 0.7264(19) 0.5597(14) 0.0685(10) Uani 0.327(6) 1 d PDU A 1
C28A C 0.0997(11) 0.6944(17) 0.5797(13) 0.0685(10) Uani 0.327(6) 1 d PDU A 1
C29A C 0.0859(12) 0.6043(15) 0.5661(15) 0.0685(10) Uani 0.327(6) 1 d PDU A 1
C30A C 0.1199(10) 0.5462(14) 0.5275(18) 0.0685(10) Uani 0.327(6) 1 d PDU A 1
C31A C 0.3230(11) 0.6516(15) 0.6127(11) 0.0685(10) Uani 0.327(6) 1 d PDU A 1
C32A C 0.3201(12) 0.7082(19) 0.6715(11) 0.0685(10) Uani 0.327(6) 1 d PDU A 1
C33A C 0.2737(9) 0.767(2) 0.6649(11) 0.0685(10) Uani 0.327(6) 1 d PDU A 1
C34A C 0.3458(13) 0.6623(18) 0.7276(10) 0.0685(10) Uani 0.327(6) 1 d PDU A 1
C35A C 0.3595(12) 0.5067(15) 0.7590(11) 0.0685(10) Uani 0.327(6) 1 d PDU A 1
C36A C 0.2329(8) 0.765(2) 0.6071(13) 0.0685(10) Uani 0.327(6) 1 d PDU A 1
C37A C 0.1158(10) 0.4494(15) 0.5394(15) 0.0685(10) Uani 0.327(6) 1 d PDU A 1
C38A C 0.0867(11) 0.4164(16) 0.5951(13) 0.0685(10) Uani 0.327(6) 1 d PDU A 1
C40A C 0.3267(12) 0.6813(19) 0.7927(12) 0.0685(10) Uani 0.327(6) 1 d PDU A 1
C41A C 0.2806(10) 0.735(2) 0.7957(13) 0.0685(10) Uani 0.327(6) 1 d PDU A 1
C42A C 0.2531(9) 0.780(2) 0.7364(12) 0.0685(10) Uani 0.327(6) 1 d PDU A 1
C43A C 0.3264(12) 0.6136(17) 0.8440(15) 0.0685(10) Uani 0.327(6) 1 d PDU A 1
C44A C 0.2805(9) 0.6329(16) 0.8801(16) 0.0685(10) Uani 0.327(6) 1 d PDU A 1
C45A C 0.2521(8) 0.7087(19) 0.8535(14) 0.0685(10) Uani 0.327(6) 1 d PDU A 1
C46A C 0.1938(8) 0.7182(19) 0.8477(15) 0.0685(10) Uani 0.327(6) 1 d PDU A 1
C47A C 0.1644(9) 0.6362(17) 0.8741(18) 0.0685(10) Uani 0.327(6) 1 d PDU A 1
C48A C 0.1950(8) 0.5592(14) 0.8995(17) 0.0685(10) Uani 0.327(6) 1 d PDU A 1
C49A C 0.2513(8) 0.5609(14) 0.9046(16) 0.0685(10) Uani 0.327(6) 1 d PDU A 1
C50A C 0.1116(10) 0.6260(16) 0.8396(14) 0.0685(10) Uani 0.327(6) 1 d PDU A 1
C51A C 0.0938(11) 0.5374(15) 0.8267(14) 0.0685(10) Uani 0.327(6) 1 d PDU A 1
C52A C 0.1287(10) 0.4615(16) 0.8442(15) 0.0685(10) Uani 0.327(6) 1 d PDU A 1
C53A C 0.1802(8) 0.4718(16) 0.8810(17) 0.0685(10) Uani 0.327(6) 1 d PDU A 1
C55A C 0.0544(14) 0.5761(14) 0.6203(13) 0.0685(10) Uani 0.327(6) 1 d PDU A 1
C56A C 0.0544(10) 0.6464(15) 0.6691(10) 0.0685(10) Uani 0.327(6) 1 d PDU A 1
C57A C 0.0577(9) 0.6279(15) 0.7406(10) 0.0685(10) Uani 0.327(6) 1 d PDU A 1
C58A C 0.0609(13) 0.4649(16) 0.7135(11) 0.0685(10) Uani 0.327(6) 1 d PDU A 1
C59A C 0.2245(8) 0.4171(16) 0.8728(16) 0.0685(10) Uani 0.327(6) 1 d PDU A 1
C60A C 0.2641(10) 0.329(2) 0.7792(13) 0.0685(10) Uani 0.327(6) 1 d PDU A 1
C61A C 0.2631(10) 0.297(3) 0.7075(11) 0.0685(10) Uani 0.327(6) 1 d PDU A 1
C62A C 0.0875(9) 0.6819(14) 0.7882(11) 0.0685(10) Uani 0.327(6) 1 d PDU A 1
C63A C 0.0827(10) 0.7196(16) 0.6456(11) 0.0685(10) Uani 0.327(6) 1 d PDU A 1
C64A C 0.3427(12) 0.5282(16) 0.8258(13) 0.0685(10) Uani 0.327(6) 1 d PDU A 1
C65A C 0.3132(11) 0.4543(18) 0.8503(14) 0.0685(10) Uani 0.327(6) 1 d PDU A 1
C66A C 0.2687(8) 0.4740(16) 0.8884(17) 0.0685(10) Uani 0.327(6) 1 d PDU A 1
C67A C 0.1608(8) 0.807(2) 0.6745(10) 0.0685(10) Uani 0.327(6) 1 d PDU A 1
C68A C 0.1777(8) 0.777(2) 0.6108(12) 0.0685(10) Uani 0.327(6) 1 d PDU A 1
C69A C 0.3100(12) 0.387(2) 0.7979(13) 0.0685(10) Uani 0.327(6) 1 d PDU A 1
C70A C 0.3604(13) 0.5754(14) 0.7077(10) 0.0685(10) Uani 0.327(6) 1 d PDU A 1
C72A C 0.3470(12) 0.5696(13) 0.6358(11) 0.0685(10) Uani 0.327(6) 1 d PDU A 1
C73A C 0.3294(13) 0.4801(16) 0.6134(13) 0.0685(10) Uani 0.327(6) 1 d PDU A 1
C74A C 0.1606(9) 0.3926(17) 0.5309(16) 0.0685(10) Uani 0.327(6) 1 d PDU A 1
C75A C 0.2574(10) 0.4039(17) 0.5437(16) 0.0685(10) Uani 0.327(6) 1 d PDU A 1
C76A C 0.1583(9) 0.3217(19) 0.5805(13) 0.0685(10) Uani 0.327(6) 1 d PDU A 1
C77A C 0.2077(8) 0.294(2) 0.6111(12) 0.0685(10) Uani 0.327(6) 1 d PDU A 1
C78A C 0.2561(10) 0.334(2) 0.5924(13) 0.0685(10) Uani 0.327(6) 1 d PDU A 1
C79A C 0.3407(13) 0.4178(18) 0.7436(11) 0.0685(10) Uani 0.327(6) 1 d PDU A 1
C80A C 0.2921(11) 0.334(2) 0.6531(12) 0.0685(10) Uani 0.327(6) 1 d PDU A 1
C81A C 0.3279(14) 0.410(2) 0.6690(12) 0.0685(10) Uani 0.327(6) 1 d PDU A 1
C01F C 0.1219(6) 0.7382(9) 0.6002(6) 0.079(5) Uani 0.673(6) 1 d PDU A 2
C02F C 0.1216(7) 0.7560(10) 0.6689(6) 0.106(7) Uani 0.673(6) 1 d PDU A 2
C03F C 0.0936(5) 0.7035(9) 0.7159(7) 0.077(5) Uani 0.673(6) 1 d PDU A 2
C04F C 0.1237(6) 0.7051(10) 0.7816(6) 0.067(4) Uani 0.673(6) 1 d PDU A 2
C06F C 0.1702(5) 0.7889(11) 0.7042(8) 0.081(5) Uani 0.673(6) 1 d PDU A 2
C07F C 0.2221(6) 0.7438(12) 0.8098(8) 0.081(5) Uani 0.673(6) 1 d PDU A 2
C09F C 0.2157(5) 0.8027(9) 0.6665(8) 0.078(5) Uani 0.673(6) 1 d PDU A 2
C10F C 0.1702(5) 0.7560(11) 0.7728(8) 0.106(7) Uani 0.673(6) 1 d PDU A 2
C11F C 0.2186(5) 0.6402(8) 0.4968(5) 0.055(3) Uani 0.673(6) 1 d PDU A 2
C12F C 0.3017(5) 0.5995(10) 0.5402(7) 0.106(6) Uani 0.673(6) 1 d PDU A 2
C14F C 0.0646(4) 0.5465(9) 0.7508(6) 0.081(5) Uani 0.673(6) 1 d PDU A 2
C15F C 0.1204(4) 0.3304(8) 0.7520(6) 0.067(3) Uani 0.673(6) 1 d PDU A 2
C17F C 0.1176(4) 0.3091(8) 0.6815(6) 0.077(4) Uani 0.673(6) 1 d PDU A 2
C18F C 0.2018(4) 0.2820(8) 0.7253(7) 0.071(5) Uani 0.673(6) 1 d PDU A 2
C19F C 0.1729(5) 0.3143(8) 0.7798(6) 0.065(4) Uani 0.673(6) 1 d PDU A 2
C20F C 0.0649(6) 0.5998(10) 0.6215(8) 0.077(5) Uani 0.673(6) 1 d PDU A 2
C21F C 0.2916(5) 0.4385(9) 0.5456(6) 0.074(5) Uani 0.673(6) 1 d PDU A 2
C22F C 0.2755(6) 0.5231(9) 0.5131(5) 0.086(5) Uani 0.673(6) 1 d PDU A 2
C23F C 0.2243(5) 0.5493(9) 0.4862(6) 0.092(5) Uani 0.673(6) 1 d PDU A 2
C24F C 0.1798(5) 0.4900(9) 0.4941(5) 0.077(5) Uani 0.673(6) 1 d PDU A 2
C25F C 0.1953(5) 0.4023(8) 0.5188(6) 0.065(4) Uani 0.673(6) 1 d PDU A 2
C26F C 0.2470(5) 0.3776(10) 0.5465(7) 0.081(5) Uani 0.673(6) 1 d PDU A 2
C27F C 0.1585(4) 0.3531(10) 0.5531(7) 0.087(6) Uani 0.673(6) 1 d PDU A 2
C28F C 0.1083(4) 0.3837(9) 0.5697(6) 0.071(3) Uani 0.673(6) 1 d PDU A 2
C29F C 0.0925(4) 0.4714(9) 0.5528(6) 0.071(3) Uani 0.673(6) 1 d PDU A 2
C30F C 0.1282(5) 0.5262(9) 0.5137(6) 0.071(5) Uani 0.673(6) 1 d PDU A 2
C31F C 0.3292(5) 0.4326(9) 0.6062(6) 0.070(4) Uani 0.673(6) 1 d PDU A 2
C32F C 0.3263(4) 0.3773(8) 0.6652(7) 0.058(4) Uani 0.673(6) 1 d PDU A 2
C33F C 0.2799(5) 0.3194(10) 0.6592(8) 0.077(5) Uani 0.673(6) 1 d PDU A 2
C34F C 0.3495(4) 0.4245(10) 0.7221(6) 0.080(5) Uani 0.673(6) 1 d PDU A 2
C35F C 0.3640(4) 0.5786(9) 0.7503(7) 0.070(3) Uani 0.673(6) 1 d PDU A 2
C36F C 0.2421(5) 0.3130(9) 0.5975(7) 0.071(5) Uani 0.673(6) 1 d PDU A 2
C37F C 0.1267(6) 0.6215(9) 0.5250(6) 0.079(5) Uani 0.673(6) 1 d PDU A 2
C38F C 0.0962(5) 0.6574(10) 0.5772(7) 0.085(5) Uani 0.673(6) 1 d PDU A 2
C40F C 0.3310(4) 0.4037(11) 0.7854(6) 0.085(5) Uani 0.673(6) 1 d PDU A 2
C41F C 0.2857(5) 0.3480(9) 0.7896(6) 0.076(5) Uani 0.673(6) 1 d PDU A 2
C42F C 0.2592(5) 0.3021(10) 0.7294(7) 0.061(4) Uani 0.673(6) 1 d PDU A 2
C43F C 0.3286(5) 0.4733(10) 0.8354(6) 0.091(6) Uani 0.673(6) 1 d PDU A 2
C44F C 0.2822(6) 0.4584(10) 0.8704(7) 0.104(6) Uani 0.673(6) 1 d PDU A 2
C45F C 0.2552(5) 0.3817(10) 0.8437(6) 0.089(5) Uani 0.673(6) 1 d PDU A 2
C46F C 0.1967(5) 0.3704(9) 0.8376(6) 0.062(4) Uani 0.673(6) 1 d PDU A 2
C47F C 0.1661(5) 0.4501(10) 0.8662(5) 0.077(4) Uani 0.673(6) 1 d PDU A 2
C48F C 0.1958(4) 0.5308(9) 0.8873(5) 0.077(4) Uani 0.673(6) 1 d PDU A 2
C49F C 0.2524(5) 0.5300(10) 0.8921(5) 0.096(6) Uani 0.673(6) 1 d PDU A 2
C50F C 0.1149(4) 0.4599(9) 0.8270(5) 0.068(2) Uani 0.673(6) 1 d PDU A 2
C51F C 0.0977(4) 0.5480(9) 0.8129(5) 0.061(4) Uani 0.673(6) 1 d PDU A 2
C52F C 0.1299(4) 0.6286(9) 0.8322(6) 0.068(2) Uani 0.673(6) 1 d PDU A 2
C53F C 0.1801(4) 0.6188(10) 0.8706(6) 0.081(5) Uani 0.673(6) 1 d PDU A 2
C55F C 0.0620(4) 0.5033(8) 0.6069(7) 0.071(5) Uani 0.673(6) 1 d PDU A 2
C56F C 0.0593(4) 0.4344(8) 0.6564(5) 0.067(3) Uani 0.673(6) 1 d PDU A 2
C57F C 0.0617(4) 0.4559(8) 0.7268(5) 0.068(2) Uani 0.673(6) 1 d PDU A 2
C58F C 0.0655(9) 0.6174(10) 0.6976(8) 0.097(6) Uani 0.673(6) 1 d PDU A 2
C59F C 0.2254(6) 0.6730(9) 0.8646(6) 0.073(4) Uani 0.673(6) 1 d PDU A 2
C60F C 0.2686(6) 0.7590(10) 0.7688(7) 0.077(4) Uani 0.673(6) 1 d PDU A 2
C61F C 0.2672(6) 0.7780(9) 0.6949(6) 0.077(4) Uani 0.673(6) 1 d PDU A 2
C62F C 0.0928(4) 0.4036(7) 0.7751(6) 0.068(2) Uani 0.673(6) 1 d PDU A 2
C63F C 0.0876(4) 0.3620(7) 0.6351(6) 0.077(4) Uani 0.673(6) 1 d PDU A 2
C64F C 0.3455(5) 0.5579(10) 0.8167(7) 0.068(5) Uani 0.673(6) 1 d PDU A 2
C65F C 0.3149(5) 0.6325(12) 0.8388(7) 0.094(6) Uani 0.673(6) 1 d PDU A 2
C66F C 0.2704(4) 0.6172(11) 0.8781(7) 0.085(5) Uani 0.673(6) 1 d PDU A 2
C67F C 0.1675(5) 0.2780(10) 0.6651(6) 0.087(5) Uani 0.673(6) 1 d PDU A 2
C68F C 0.1868(6) 0.2967(9) 0.6013(6) 0.073(5) Uani 0.673(6) 1 d PDU A 2
C69F C 0.3145(5) 0.6990(9) 0.7862(8) 0.077(5) Uani 0.673(6) 1 d PDU A 2
C70F C 0.3670(4) 0.5088(9) 0.6992(6) 0.067(4) Uani 0.673(6) 1 d PDU A 2
C72F C 0.3541(5) 0.5137(8) 0.6280(7) 0.081(5) Uani 0.673(6) 1 d PDU A 2
C73F C 0.3389(6) 0.6029(11) 0.6018(8) 0.098(6) Uani 0.673(6) 1 d PDU A 2
C74F C 0.1706(4) 0.6778(9) 0.5163(6) 0.067(5) Uani 0.673(6) 1 d PDU A 2
C75F C 0.2656(6) 0.6730(8) 0.5302(7) 0.090(6) Uani 0.673(6) 1 d PDU A 2
C76F C 0.1665(5) 0.7511(8) 0.5627(7) 0.083(5) Uani 0.673(6) 1 d PDU A 2
C77F C 0.2137(5) 0.7786(10) 0.5958(8) 0.087(6) Uani 0.673(6) 1 d PDU A 2
C78F C 0.2623(6) 0.7391(8) 0.5804(6) 0.075(5) Uani 0.673(6) 1 d PDU A 2
C79F C 0.3448(5) 0.6663(10) 0.7319(6) 0.070(3) Uani 0.673(6) 1 d PDU A 2
C80F C 0.2958(5) 0.7405(10) 0.6426(8) 0.089(6) Uani 0.673(6) 1 d PDU A 2
C81F C 0.3370(7) 0.6736(11) 0.6568(8) 0.095(6) Uani 0.673(6) 1 d PDU A 2
Sm03 Sm 0.1747(4) 0.6474(5) 0.7109(5) 0.0367(18) Uani 0.134(6) 1 d P B 3
Sm09 Sm 0.1447 0.5380 0.6630 0.046(7) Uiso 0.024(3) 1 d P C 4
Sm08 Sm 0.2120(4) 0.5303(9) 0.7762(5) 0.027(4) Uiso 0.031(2) 1 d P D 5
Sm05 Sm 0.1467 0.5706 0.6916 0.027(2) Uiso 0.078(3) 1 d P E 6
Sm01 Sm 0.16577(7) 0.4565(3) 0.68055(8) 0.0402(6) Uani 0.311(3) 1 d P F 7
Sm02 Sm 0.15837(11) 0.6242(4) 0.68921(18) 0.0187(10) Uani 0.221(6) 1 d P G 8
Sm06 Sm 0.1508 0.5008 0.6862 0.0031(18) Uiso 0.055(2) 1 d P H 9
Sm04 Sm 0.1512 0.6053 0.7161 0.134(9) Uani 0.108(6) 1 d P I 10
Sm07 Sm 0.2296(4) 0.5385(12) 0.6217(5) 0.034(4) Uiso 0.034(2) 1 d P J 11
C01S C 0.2840(3) 0.5380(12) 0.3379(4) 0.043(3) Uani 0.772(10) 1 d PDU K -2
H01S H 0.2583 0.5380 0.3721 0.052 Uiso 0.772(10) 1 calc PR K -2
C02S C 0.2684(4) 0.5424(11) 0.2676(4) 0.040(2) Uani 0.772(10) 1 d PDU K -2
H02S H 0.2315 0.5415 0.2529 0.048 Uiso 0.772(10) 1 calc PR K -2
C03S C 0.3063(4) 0.5483(11) 0.2180(5) 0.044(3) Uani 0.772(10) 1 d PDU K -2
H03S H 0.2952 0.5556 0.1702 0.053 Uiso 0.772(10) 1 calc PR K -2
C04S C 0.3594(3) 0.5435(12) 0.2383(5) 0.040(2) Uani 0.772(10) 1 d PDU K -2
H04S H 0.3849 0.5344 0.2047 0.048 Uiso 0.772(10) 1 calc PR K -2
C05S C 0.3761(4) 0.5518(10) 0.3083(5) 0.043(3) Uani 0.772(10) 1 d PDU K -2
H05S H 0.4116 0.5696 0.3223 0.051 Uiso 0.772(10) 1 calc PR K -2
C06S C 0.3396(3) 0.5336(8) 0.3572(4) 0.064(4) Uani 0.772(10) 1 d PDU K -2
H06S H 0.3516 0.5181 0.4036 0.077 Uiso 0.772(10) 1 calc PR K -2
Cl7S Cl 0.2513(3) 0.5487(8) 0.3043(4) 0.108(8) Uani 0.228(10) 1 d PRD K -3
Cl8S Cl 0.3335(3) 0.5637(8) 0.2037(4) 0.095(7) Uani 0.228(10) 1 d PRD K -3
Cl9S Cl 0.3644(3) 0.5613(8) 0.3531(4) 0.132(13) Uani 0.228(10) 1 d PRD K -3
C20S C 0.3180(3) 0.5217(8) 0.2863(4) 0.0685(10) Uani 0.228(10) 1 d PRD K -3
H20S H 0.3213 0.4486 0.2847 0.082 Uiso 0.228(10) 1 d PR K -3

loop_
_atom_site_aniso_label
_atom_site_aniso_U_11
_atom_site_aniso_U_22
_atom_site_aniso_U_33
_atom_site_aniso_U_23
_atom_site_aniso_U_13
_atom_site_aniso_U_12
Ni1 0.0146(3) 0.0170(3) 0.0258(4) 0.0042(4) 0.0003(2) -0.0024(3)
N1 0.0242(18) 0.0212(17) 0.033(2) 0.0015(17) -0.0016(15) -0.0132(17)
N2 0.0156(15) 0.0187(15) 0.0267(17) -0.0053(15) 0.0053(13) -0.0089(15)
N3 0.0156(15) 0.0187(15) 0.0267(17) -0.0053(15) 0.0053(13) -0.0089(15)
N4 0.0242(18) 0.0212(17) 0.033(2) 0.0015(17) -0.0016(15) -0.0132(17)
C01P 0.014(2) 0.027(3) 0.010(2) -0.003(2) -0.0067(18) 0.007(2)
C02P 0.019(3) 0.031(4) 0.026(3) -0.006(3) -0.002(2) 0.009(3)
C03P 0.021(3) 0.032(4) 0.037(4) -0.006(3) 0.009(3) 0.008(3)
C04P 0.025(3) 0.032(4) 0.049(4) -0.007(3) 0.023(3) 0.006(3)
C05P 0.019(3) 0.011(3) 0.054(5) -0.003(3) -0.009(3) 0.005(2)
C06P 0.013(3) 0.036(4) 0.083(7) -0.016(4) -0.006(3) -0.017(3)
C07P 0.048(6) 0.073(8) 0.148(13) -0.013(8) -0.024(7) -0.045(6)
C08P 0.036(5) 0.042(6) 0.181(14) 0.001(7) -0.017(7) -0.026(5)
C09P 0.0196(15) 0.0242(16) 0.0405(19) -0.0082(19) 0.0030(14) -0.0160(17)
C10P 0.031(4) 0.034(4) 0.044(4) 0.015(3) -0.015(3) -0.018(3)
C11P 0.019(3) 0.040(5) 0.044(4) 0.022(4) 0.002(3) -0.010(3)
C12P 0.021(3) 0.041(4) 0.029(3) 0.022(3) -0.006(3) -0.008(3)
C13P 0.017(3) 0.032(4) 0.041(4) 0.018(3) 0.000(3) -0.008(3)
C14P 0.022(3) 0.020(3) 0.021(3) 0.009(2) -0.003(2) -0.011(2)
C15P 0.0196(15) 0.0242(16) 0.0405(19) -0.0082(19) 0.0030(14) -0.0160(17)
C16P 0.0196(15) 0.0242(16) 0.0405(19) -0.0082(19) 0.0030(14) -0.0160(17)
C17P 0.0138(15) 0.0094(15) 0.0232(16) -0.0038(12) 0.0027(13) -0.0081(11)
C18P 0.0138(15) 0.0094(15) 0.0232(16) -0.0038(12) 0.0027(13) -0.0081(11)
C19P 0.0138(15) 0.0094(15) 0.0232(16) -0.0038(12) 0.0027(13) -0.0081(11)
C20P 0.019(3) 0.031(4) 0.018(3) 0.005(3) 0.006(2) 0.010(3)
C21P 0.016(3) 0.008(3) 0.054(4) -0.008(3) 0.002(3) -0.006(2)
C22P 0.017(3) 0.025(4) 0.052(5) -0.008(3) -0.003(3) 0.007(3)
C23P 0.025(2) 0.024(2) 0.037(3) -0.011(2) -0.010(2) -0.0017(19)
C24P 0.024(4) 0.069(7) 0.036(4) -0.001(4) -0.003(3) 0.028(4)
C25P 0.019(3) 0.053(5) 0.050(5) -0.037(4) 0.004(3) -0.011(3)
C26P 0.027(4) 0.051(6) 0.088(8) -0.043(6) 0.019(5) -0.015(4)
C27P 0.064(8) 0.026(5) 0.186(16) -0.016(7) -0.066(9) -0.015(5)
C28P 0.100(13) 0.049(8) 0.20(2) 0.042(11) -0.057(14) -0.053(9)
C29P 0.064(8) 0.024(5) 0.24(2) 0.040(8) -0.061(11) -0.016(5)
C30P 0.18(2) 0.085(13) 0.24(3) 0.113(17) -0.08(2) -0.061(15)
C31P 0.022(3) 0.042(5) 0.071(6) 0.023(4) -0.009(4) -0.022(3)
C32P 0.040(5) 0.068(7) 0.082(8) 0.052(7) -0.010(5) -0.014(5)
C33P 0.035(4) 0.049(5) 0.020(3) 0.000(3) -0.006(3) -0.026(4)
C34P 0.040(4) 0.040(4) 0.018(3) 0.007(3) -0.013(3) -0.007(3)
C35P 0.025(2) 0.024(2) 0.037(3) -0.011(2) -0.010(2) -0.0017(19)
C36P 0.022(3) 0.029(4) 0.063(5) -0.033(4) -0.012(3) -0.002(3)
C01A 0.0613(17) 0.0819(19) 0.0643(18) 0.0028(17) 0.0185(15) -0.0100(17)
C02A 0.0613(17) 0.0819(19) 0.0643(18) 0.0028(17) 0.0185(15) -0.0100(17)
C03A 0.0613(17) 0.0819(19) 0.0643(18) 0.0028(17) 0.0185(15) -0.0100(17)
C04A 0.0613(17) 0.0819(19) 0.0643(18) 0.0028(17) 0.0185(15) -0.0100(17)
C06A 0.0613(17) 0.0819(19) 0.0643(18) 0.0028(17) 0.0185(15) -0.0100(17)
C07A 0.0613(17) 0.0819(19) 0.0643(18) 0.0028(17) 0.0185(15) -0.0100(17)
C09A 0.0613(17) 0.0819(19) 0.0643(18) 0.0028(17) 0.0185(15) -0.0100(17)
C10A 0.0613(17) 0.0819(19) 0.0643(18) 0.0028(17) 0.0185(15) -0.0100(17)
C11A 0.0613(17) 0.0819(19) 0.0643(18) 0.0028(17) 0.0185(15) -0.0100(17)
C12A 0.0613(17) 0.0819(19) 0.0643(18) 0.0028(17) 0.0185(15) -0.0100(17)
C14A 0.0613(17) 0.0819(19) 0.0643(18) 0.0028(17) 0.0185(15) -0.0100(17)
C15A 0.0613(17) 0.0819(19) 0.0643(18) 0.0028(17) 0.0185(15) -0.0100(17)
C17A 0.0613(17) 0.0819(19) 0.0643(18) 0.0028(17) 0.0185(15) -0.0100(17)
C18A 0.0613(17) 0.0819(19) 0.0643(18) 0.0028(17) 0.0185(15) -0.0100(17)
C19A 0.0613(17) 0.0819(19) 0.0643(18) 0.0028(17) 0.0185(15) -0.0100(17)
C20A 0.0613(17) 0.0819(19) 0.0643(18) 0.0028(17) 0.0185(15) -0.0100(17)
C21A 0.0613(17) 0.0819(19) 0.0643(18) 0.0028(17) 0.0185(15) -0.0100(17)
C22A 0.0613(17) 0.0819(19) 0.0643(18) 0.0028(17) 0.0185(15) -0.0100(17)
C23A 0.0613(17) 0.0819(19) 0.0643(18) 0.0028(17) 0.0185(15) -0.0100(17)
C24A 0.0613(17) 0.0819(19) 0.0643(18) 0.0028(17) 0.0185(15) -0.0100(17)
C25A 0.0613(17) 0.0819(19) 0.0643(18) 0.0028(17) 0.0185(15) -0.0100(17)
C26A 0.0613(17) 0.0819(19) 0.0643(18) 0.0028(17) 0.0185(15) -0.0100(17)
C27A 0.0613(17) 0.0819(19) 0.0643(18) 0.0028(17) 0.0185(15) -0.0100(17)
C28A 0.0613(17) 0.0819(19) 0.0643(18) 0.0028(17) 0.0185(15) -0.0100(17)
C29A 0.0613(17) 0.0819(19) 0.0643(18) 0.0028(17) 0.0185(15) -0.0100(17)
C30A 0.0613(17) 0.0819(19) 0.0643(18) 0.0028(17) 0.0185(15) -0.0100(17)
C31A 0.0613(17) 0.0819(19) 0.0643(18) 0.0028(17) 0.0185(15) -0.0100(17)
C32A 0.0613(17) 0.0819(19) 0.0643(18) 0.0028(17) 0.0185(15) -0.0100(17)
C33A 0.0613(17) 0.0819(19) 0.0643(18) 0.0028(17) 0.0185(15) -0.0100(17)
C34A 0.0613(17) 0.0819(19) 0.0643(18) 0.0028(17) 0.0185(15) -0.0100(17)
C35A 0.0613(17) 0.0819(19) 0.0643(18) 0.0028(17) 0.0185(15) -0.0100(17)
C36A 0.0613(17) 0.0819(19) 0.0643(18) 0.0028(17) 0.0185(15) -0.0100(17)
C37A 0.0613(17) 0.0819(19) 0.0643(18) 0.0028(17) 0.0185(15) -0.0100(17)
C38A 0.0613(17) 0.0819(19) 0.0643(18) 0.0028(17) 0.0185(15) -0.0100(17)
C40A 0.0613(17) 0.0819(19) 0.0643(18) 0.0028(17) 0.0185(15) -0.0100(17)
C41A 0.0613(17) 0.0819(19) 0.0643(18) 0.0028(17) 0.0185(15) -0.0100(17)
C42A 0.0613(17) 0.0819(19) 0.0643(18) 0.0028(17) 0.0185(15) -0.0100(17)
C43A 0.0613(17) 0.0819(19) 0.0643(18) 0.0028(17) 0.0185(15) -0.0100(17)
C44A 0.0613(17) 0.0819(19) 0.0643(18) 0.0028(17) 0.0185(15) -0.0100(17)
C45A 0.0613(17) 0.0819(19) 0.0643(18) 0.0028(17) 0.0185(15) -0.0100(17)
C46A 0.0613(17) 0.0819(19) 0.0643(18) 0.0028(17) 0.0185(15) -0.0100(17)
C47A 0.0613(17) 0.0819(19) 0.0643(18) 0.0028(17) 0.0185(15) -0.0100(17)
C48A 0.0613(17) 0.0819(19) 0.0643(18) 0.0028(17) 0.0185(15) -0.0100(17)
C49A 0.0613(17) 0.0819(19) 0.0643(18) 0.0028(17) 0.0185(15) -0.0100(17)
C50A 0.0613(17) 0.0819(19) 0.0643(18) 0.0028(17) 0.0185(15) -0.0100(17)
C51A 0.0613(17) 0.0819(19) 0.0643(18) 0.0028(17) 0.0185(15) -0.0100(17)
C52A 0.0613(17) 0.0819(19) 0.0643(18) 0.0028(17) 0.0185(15) -0.0100(17)
C53A 0.0613(17) 0.0819(19) 0.0643(18) 0.0028(17) 0.0185(15) -0.0100(17)
C55A 0.0613(17) 0.0819(19) 0.0643(18) 0.0028(17) 0.0185(15) -0.0100(17)
C56A 0.0613(17) 0.0819(19) 0.0643(18) 0.0028(17) 0.0185(15) -0.0100(17)
C57A 0.0613(17) 0.0819(19) 0.0643(18) 0.0028(17) 0.0185(15) -0.0100(17)
C58A 0.0613(17) 0.0819(19) 0.0643(18) 0.0028(17) 0.0185(15) -0.0100(17)
C59A 0.0613(17) 0.0819(19) 0.0643(18) 0.0028(17) 0.0185(15) -0.0100(17)
C60A 0.0613(17) 0.0819(19) 0.0643(18) 0.0028(17) 0.0185(15) -0.0100(17)
C61A 0.0613(17) 0.0819(19) 0.0643(18) 0.0028(17) 0.0185(15) -0.0100(17)
C62A 0.0613(17) 0.0819(19) 0.0643(18) 0.0028(17) 0.0185(15) -0.0100(17)
C63A 0.0613(17) 0.0819(19) 0.0643(18) 0.0028(17) 0.0185(15) -0.0100(17)
C64A 0.0613(17) 0.0819(19) 0.0643(18) 0.0028(17) 0.0185(15) -0.0100(17)
C65A 0.0613(17) 0.0819(19) 0.0643(18) 0.0028(17) 0.0185(15) -0.0100(17)
C66A 0.0613(17) 0.0819(19) 0.0643(18) 0.0028(17) 0.0185(15) -0.0100(17)
C67A 0.0613(17) 0.0819(19) 0.0643(18) 0.0028(17) 0.0185(15) -0.0100(17)
C68A 0.0613(17) 0.0819(19) 0.0643(18) 0.0028(17) 0.0185(15) -0.0100(17)
C69A 0.0613(17) 0.0819(19) 0.0643(18) 0.0028(17) 0.0185(15) -0.0100(17)
C70A 0.0613(17) 0.0819(19) 0.0643(18) 0.0028(17) 0.0185(15) -0.0100(17)
C72A 0.0613(17) 0.0819(19) 0.0643(18) 0.0028(17) 0.0185(15) -0.0100(17)
C73A 0.0613(17) 0.0819(19) 0.0643(18) 0.0028(17) 0.0185(15) -0.0100(17)
C74A 0.0613(17) 0.0819(19) 0.0643(18) 0.0028(17) 0.0185(15) -0.0100(17)
C75A 0.0613(17) 0.0819(19) 0.0643(18) 0.0028(17) 0.0185(15) -0.0100(17)
C76A 0.0613(17) 0.0819(19) 0.0643(18) 0.0028(17) 0.0185(15) -0.0100(17)
C77A 0.0613(17) 0.0819(19) 0.0643(18) 0.0028(17) 0.0185(15) -0.0100(17)
C78A 0.0613(17) 0.0819(19) 0.0643(18) 0.0028(17) 0.0185(15) -0.0100(17)
C79A 0.0613(17) 0.0819(19) 0.0643(18) 0.0028(17) 0.0185(15) -0.0100(17)
C80A 0.0613(17) 0.0819(19) 0.0643(18) 0.0028(17) 0.0185(15) -0.0100(17)
C81A 0.0613(17) 0.0819(19) 0.0643(18) 0.0028(17) 0.0185(15) -0.0100(17)
C01F 0.074(10) 0.069(9) 0.092(11) 0.018(9) -0.005(9) 0.027(8)
C02F 0.106(13) 0.115(13) 0.094(12) 0.006(12) -0.012(12) -0.001(12)
C03F 0.072(9) 0.078(9) 0.081(9) 0.011(8) 0.000(8) 0.010(8)
C04F 0.075(9) 0.083(10) 0.042(7) -0.033(7) 0.005(7) -0.009(8)
C06F 0.077(10) 0.080(10) 0.086(10) -0.027(9) 0.014(9) -0.012(9)
C07F 0.079(10) 0.081(10) 0.085(10) -0.033(9) 0.006(9) -0.006(9)
C09F 0.111(10) 0.037(7) 0.085(9) 0.010(7) -0.006(9) -0.032(7)
C10F 0.126(13) 0.103(12) 0.090(12) -0.012(11) 0.023(11) -0.006(12)
C11F 0.091(10) 0.041(6) 0.036(6) 0.008(5) 0.021(6) -0.008(7)
C12F 0.126(13) 0.100(12) 0.098(11) 0.042(10) 0.059(10) -0.006(11)
C14F 0.028(5) 0.134(11) 0.085(9) -0.028(10) 0.040(6) -0.031(8)
C15F 0.038(5) 0.085(7) 0.078(6) 0.006(6) 0.001(5) -0.044(5)
C17F 0.067(7) 0.064(7) 0.103(8) -0.037(6) 0.026(6) -0.051(5)
C18F 0.087(10) 0.017(5) 0.106(11) 0.004(7) -0.004(9) -0.020(6)
C19F 0.082(9) 0.034(6) 0.082(9) 0.035(7) 0.025(8) -0.018(6)
C20F 0.046(8) 0.095(11) 0.085(10) -0.034(9) -0.030(7) 0.034(8)
C21F 0.063(9) 0.083(10) 0.082(10) -0.021(9) 0.044(8) 0.001(9)
C22F 0.084(10) 0.118(13) 0.061(9) 0.027(9) 0.040(8) 0.007(10)
C23F 0.087(10) 0.130(13) 0.062(9) 0.004(11) 0.019(8) 0.010(12)
C24F 0.074(9) 0.125(11) 0.030(6) -0.030(7) -0.004(6) -0.039(9)
C25F 0.054(8) 0.094(10) 0.046(7) -0.041(7) 0.004(6) -0.040(8)
C26F 0.067(10) 0.088(11) 0.092(11) -0.065(9) 0.022(9) -0.016(9)
C27F 0.109(12) 0.110(13) 0.046(8) -0.046(8) 0.033(8) -0.036(11)
C28F 0.050(6) 0.096(7) 0.064(6) -0.037(6) -0.024(5) -0.021(6)
C29F 0.050(6) 0.096(7) 0.064(6) -0.037(6) -0.024(5) -0.021(6)
C30F 0.096(10) 0.074(10) 0.038(7) 0.001(7) -0.042(7) -0.019(9)
C31F 0.050(8) 0.071(9) 0.093(10) 0.017(8) 0.040(8) 0.018(7)
C32F 0.043(7) 0.050(8) 0.083(9) 0.023(7) 0.010(7) 0.030(6)
C33F 0.091(11) 0.027(6) 0.119(12) 0.009(8) 0.038(10) 0.030(7)
C34F 0.040(8) 0.093(11) 0.108(12) 0.008(10) -0.001(8) 0.038(8)
C35F 0.030(4) 0.093(7) 0.085(7) -0.010(6) -0.012(5) -0.040(5)
C36F 0.063(9) 0.050(8) 0.102(11) -0.032(8) 0.022(9) -0.009(7)
C37F 0.075(9) 0.108(11) 0.051(8) 0.013(8) -0.013(7) -0.019(9)
C38F 0.073(10) 0.069(10) 0.109(12) -0.004(10) -0.028(10) 0.028(9)
C40F 0.044(8) 0.121(13) 0.089(11) 0.031(10) -0.019(8) 0.016(9)
C41F 0.061(9) 0.080(11) 0.088(11) 0.053(9) 0.010(8) 0.032(8)
C42F 0.046(7) 0.042(7) 0.098(11) 0.026(8) 0.024(7) 0.022(6)
C43F 0.063(9) 0.132(13) 0.073(10) 0.041(10) -0.046(8) -0.043(9)
C44F 0.083(12) 0.156(14) 0.072(11) 0.055(11) -0.002(10) -0.014(12)
C45F 0.094(11) 0.099(10) 0.075(9) 0.055(9) 0.002(9) 0.013(9)
C46F 0.062(8) 0.073(9) 0.054(7) 0.051(7) 0.016(7) -0.004(7)
C47F 0.080(7) 0.122(9) 0.028(4) 0.018(5) 0.000(4) -0.062(7)
C48F 0.080(7) 0.122(9) 0.028(4) 0.018(5) 0.000(4) -0.062(7)
C49F 0.121(12) 0.136(13) 0.026(6) 0.014(9) -0.028(7) -0.008(13)
C50F 0.047(4) 0.106(5) 0.055(4) -0.030(4) 0.021(3) -0.058(4)
C51F 0.047(6) 0.087(9) 0.053(7) -0.032(8) 0.043(5) -0.007(8)
C52F 0.047(4) 0.106(5) 0.055(4) -0.030(4) 0.021(3) -0.058(4)
C53F 0.080(10) 0.115(12) 0.051(8) -0.036(9) 0.020(8) -0.043(10)
C55F 0.019(6) 0.113(12) 0.079(10) -0.013(9) -0.005(7) -0.021(7)
C56F 0.038(5) 0.085(7) 0.078(6) 0.006(6) 0.001(5) -0.044(5)
C57F 0.047(4) 0.106(5) 0.055(4) -0.030(4) 0.021(3) -0.058(4)
C58F 0.071(10) 0.129(13) 0.089(11) -0.021(11) -0.019(10) 0.018(11)
C59F 0.084(9) 0.102(10) 0.033(6) -0.035(7) 0.007(6) -0.052(8)
C60F 0.100(8) 0.041(5) 0.089(8) -0.014(6) 0.005(7) -0.050(6)
C61F 0.100(8) 0.041(5) 0.089(8) -0.014(6) 0.005(7) -0.050(6)
C62F 0.047(4) 0.106(5) 0.055(4) -0.030(4) 0.021(3) -0.058(4)
C63F 0.067(7) 0.064(7) 0.103(8) -0.037(6) 0.026(6) -0.051(5)
C64F 0.037(6) 0.094(12) 0.072(9) 0.019(9) -0.008(6) -0.011(8)
C65F 0.088(12) 0.118(13) 0.072(10) -0.026(10) -0.020(9) -0.038(11)
C66F 0.071(9) 0.128(12) 0.054(8) -0.023(9) -0.013(8) -0.043(10)
C67F 0.093(11) 0.074(9) 0.095(11) -0.011(9) 0.013(9) -0.059(8)
C68F 0.070(10) 0.067(9) 0.081(10) -0.056(8) -0.005(8) 0.000(8)
C69F 0.064(10) 0.075(10) 0.088(10) -0.025(9) -0.033(8) -0.038(8)
C70F 0.017(5) 0.108(11) 0.076(9) -0.009(8) -0.006(6) -0.018(6)
C72F 0.044(8) 0.108(13) 0.097(11) 0.006(10) 0.038(8) -0.019(8)
C73F 0.050(8) 0.116(13) 0.134(13) 0.042(12) 0.057(9) -0.011(9)
C74F 0.073(9) 0.074(9) 0.050(7) 0.035(7) -0.026(7) -0.030(8)
C75F 0.094(12) 0.090(11) 0.090(11) 0.059(9) 0.043(10) 0.033(10)
C76F 0.103(12) 0.035(7) 0.106(12) 0.040(8) -0.022(10) -0.002(8)
C77F 0.082(12) 0.062(10) 0.118(13) 0.018(10) 0.000(11) -0.006(9)
C78F 0.104(11) 0.057(8) 0.065(8) 0.049(7) 0.007(8) -0.020(8)
C79F 0.030(4) 0.093(7) 0.085(7) -0.010(6) -0.012(5) -0.040(5)
C80F 0.077(10) 0.085(11) 0.107(12) 0.011(10) 0.025(9) -0.061(9)
C81F 0.080(10) 0.101(11) 0.102(11) 0.025(10) -0.005(9) -0.072(9)
Sm03 0.049(3) 0.029(2) 0.032(3) -0.0111(17) 0.004(3) 0.007(2)
Sm01 0.0354(8) 0.0426(10) 0.0458(9) -0.0197(6) 0.0259(6) -0.0316(7)
Sm02 0.0114(11) 0.0315(15) 0.0136(12) -0.0071(10) 0.0033(7) 0.0105(9)
Sm04 0.092(8) 0.233(19) 0.087(8) 0.059(10) 0.063(6) 0.059(9)
C01S 0.035(5) 0.066(6) 0.028(4) -0.033(6) 0.004(4) -0.004(6)
C02S 0.040(5) 0.042(5) 0.037(5) 0.001(5) -0.004(4) 0.022(6)
C03S 0.049(6) 0.058(7) 0.025(4) -0.012(5) -0.010(4) 0.041(7)
C04S 0.028(4) 0.063(6) 0.031(4) -0.016(6) 0.012(3) -0.020(6)
C05S 0.035(5) 0.047(7) 0.045(6) -0.012(5) -0.009(4) -0.016(5)
C06S 0.069(9) 0.097(11) 0.021(4) -0.012(7) -0.029(5) -0.017(10)
Cl7S 0.056(8) 0.21(2) 0.062(9) 0.003(13) 0.012(7) -0.056(13)
Cl8S 0.094(15) 0.057(10) 0.135(19) 0.011(9) 0.013(13) 0.013(9)
Cl9S 0.111(17) 0.13(2) 0.14(2) -0.083(19) -0.062(16) 0.042(15)
C20S 0.0613(17) 0.0819(19) 0.0643(18) 0.0028(17) 0.0185(15) -0.0100(17)

loop_
_atom_type_symbol
_atom_type_description
_atom_type_scat_dispersion_real
_atom_type_scat_dispersion_imag
_atom_type_scat_source
C C 0.0033 0.0016 'International Tables Vol C Tables 4.2.6.8 and 6.1.1.4'
H H 0.0000 0.0000 'International Tables Vol C Tables 4.2.6.8 and 6.1.1.4'
Ni Ni 0.3393 1.1124 'International Tables Vol C Tables 4.2.6.8 and 6.1.1.4'
Sm Sm -0.1638 3.4418 'International Tables Vol C Tables 4.2.6.8 and 6.1.1.4'
N N 0.0061 0.0033 'International Tables Vol C Tables 4.2.6.8 and 6.1.1.4'
Cl Cl 0.1484 0.1585 'International Tables Vol C Tables 4.2.6.8 and 6.1.1.4'

loop_
_geom_angle_atom_site_label_1
_geom_angle_atom_site_label_2
_geom_angle_atom_site_label_3
_geom_angle
N4 Ni1 N3 89.1(3)
N4 Ni1 N1 89.8(3)
N3 Ni1 N1 177.3(2)
N4 Ni1 N2 177.2(2)
N3 Ni1 N2 90.8(3)
N1 Ni1 N2 90.2(3)
C14P N1 C11P 104.3(5)
C14P N1 Ni1 127.7(6)
C11P N1 Ni1 127.8(6)
C19P N2 C16P 104.0(6)
C19P N2 Ni1 127.9(4)
C16P N2 Ni1 128.1(6)
C04P N3 C01P 103.6(5)
C04P N3 Ni1 130.2(6)
C01P N3 Ni1 126.1(5)
C09P N4 C06P 102.6(7)
C09P N4 Ni1 128.3(5)
C06P N4 Ni1 129.1(6)
C20P C01P N3 126.5(6)
C20P C01P C02P 122.3(6)
N3 C01P C02P 111.3(6)
C03P C02P C01P 108.1(8)
C03P C02P C23P 123.5(8)
C01P C02P C23P 128.0(7)
C02P C03P C04P 103.5(8)
C02P C03P C25P 132.7(9)
C04P C03P C25P 123.7(8)
N3 C04P C05P 122.6(9)
N3 C04P C03P 113.4(8)
C05P C04P C03P 123.8(8)
C06P C05P C04P 125.2(8)
C06P C05P H05P 117.4
C04P C05P H05P 117.4
C05P C06P N4 123.7(9)
C05P C06P C07P 123.4(8)
N4 C06P C07P 112.8(9)
C08P C07P C06P 107.4(9)
C08P C07P C27P 126.8(14)
C06P C07P C27P 125.7(12)
C07P C08P C09P 106.3(9)
C07P C08P C29P 128.9(12)
C09P C08P C29P 124.7(11)
C10P C09P N4 125.6(7)
C10P C09P C08P 123.5(9)
N4 C09P C08P 110.8(8)
C09P C10P C11P 124.3(9)
C09P C10P H10P 117.8
C11P C10P H10P 117.8
C10P C11P C12P 125.2(8)
C10P C11P N1 124.0(8)
C12P C11P N1 110.8(8)
C13P C12P C11P 109.1(8)
C13P C12P C31P 125.5(9)
C11P C12P C31P 125.1(8)
C12P C13P C14P 104.5(8)
C12P C13P C33P 132.0(9)
C14P C13P C33P 123.4(7)
N1 C14P C15P 125.4(7)
N1 C14P C13P 111.2(6)
C15P C14P C13P 123.3(7)
C14P C15P C16P 124.5(7)
C14P C15P H15P 117.8
C16P C15P H15P 117.8
N2 C16P C15P 124.0(7)
N2 C16P C17P 112.3(7)
C15P C16P C17P 123.7(6)
C18P C17P C16P 106.6(5)
C18P C17P C35P 128.9(6)
C16P C17P C35P 124.4(6)
C17P C18P C19P 105.5(5)
C17P C18P C21P 131.7(5)
C19P C18P C21P 122.7(5)
N2 C19P C20P 124.7(6)
N2 C19P C18P 111.6(5)
C20P C19P C18P 123.7(6)
C01P C20P C19P 124.0(6)
C01P C20P H20P 118.0
C19P C20P H20P 118.0
C18P C21P C22P 112.9(6)
C18P C21P H21A 109.0
C22P C21P H21A 109.0
C18P C21P H21B 109.0
C22P C21P H21B 109.0
H21A C21P H21B 107.8
C21P C22P H22A 109.5
C21P C22P H22B 109.5
H22A C22P H22B 109.5
C21P C22P H22C 109.5
H22A C22P H22C 109.5
H22B C22P H22C 109.5
C02P C23P C24P 112.1(7)
C02P C23P H23A 109.2
C24P C23P H23A 109.2
C02P C23P H23B 109.2
C24P C23P H23B 109.2
H23A C23P H23B 107.9
C23P C24P H24A 109.5
C23P C24P H24B 109.5
H24A C24P H24B 109.5
C23P C24P H24C 109.5
H24A C24P H24C 109.5
H24B C24P H24C 109.5
C03P C25P C26P 112.9(7)
C03P C25P H25A 109.0
C26P C25P H25A 109.0
C03P C25P H25B 109.0
C26P C25P H25B 109.0
H25A C25P H25B 107.8
C25P C26P H26A 109.5
C25P C26P H26B 109.5
H26A C26P H26B 109.5
C25P C26P H26C 109.5
H26A C26P H26C 109.5
H26B C26P H26C 109.5
C07P C27P C28P 105.0(12)
C07P C27P H27A 110.8
C28P C27P H27A 110.8
C07P C27P H27B 110.8
C28P C27P H27B 110.8
H27A C27P H27B 108.8
C27P C28P H28A 109.5
C27P C28P H28B 109.5
H28A C28P H28B 109.5
C27P C28P H28C 109.5
H28A C28P H28C 109.5
H28B C28P H28C 109.5
C08P C29P C30P 104.5(13)
C08P C29P H29A 110.9
C30P C29P H29A 110.9
C08P C29P H29B 110.9
C30P C29P H29B 110.9
H29A C29P H29B 108.9
C29P C30P H30A 109.5
C29P C30P H30B 109.5
H30A C30P H30B 109.5
C29P C30P H30C 109.5
H30A C30P H30C 109.5
H30B C30P H30C 109.5
C12P C31P C32P 115.5(8)
C12P C31P H31A 108.4
C32P C31P H31A 108.4
C12P C31P H31B 108.4
C32P C31P H31B 108.4
H31A C31P H31B 107.5
C31P C32P H32A 109.5
C31P C32P H32B 109.5
H32A C32P H32B 109.5
C31P C32P H32C 109.5
H32A C32P H32C 109.5
H32B C32P H32C 109.5
C13P C33P C34P 110.4(7)
C13P C33P H33A 109.6
C34P C33P H33A 109.6
C13P C33P H33B 109.6
C34P C33P H33B 109.6
H33A C33P H33B 108.1
C33P C34P H34A 109.5
C33P C34P H34B 109.5
H34A C34P H34B 109.5
C33P C34P H34C 109.5
H34A C34P H34C 109.5
H34B C34P H34C 109.5
C17P C35P C36P 115.7(6)
C17P C35P H35A 108.4
C36P C35P H35A 108.4
C17P C35P H35B 108.4
C36P C35P H35B 108.4
H35A C35P H35B 107.4
C35P C36P H36A 109.5
C35P C36P H36B 109.5
H36A C36P H36B 109.5
C35P C36P H36C 109.5
H36A C36P H36C 109.5
H36B C36P H36C 109.5
C02A C01A C76A 121.9(19)
C02A C01A C38A 118.5(19)
C76A C01A C38A 110.6(15)
C01A C02A C03A 117.8(19)
C01A C02A C06A 117.8(19)
C03A C02A C06A 115.4(16)
C02A C03A C04A 103.8(15)
C02A C03A C58A 128.8(19)
C04A C03A C58A 118.3(19)
C03A C04A C10A 107.7(15)
C03A C04A C52A 124.4(19)
C10A C04A C52A 119.7(18)
C09A C06A C10A 127(2)
C09A C06A C02A 120(2)
C10A C06A C02A 100.5(15)
C10A C07A C59A 117.7(19)
C10A C07A C60A 116.6(19)
C59A C07A C60A 115.9(18)
C06A C09A C77A 122(2)
C06A C09A C61A 123(2)
C77A C09A C61A 104.9(15)
C06A C10A C04A 112.5(16)
C06A C10A C07A 114.3(19)
C04A C10A C07A 122(2)
C23A C11A C74A 125(2)
C23A C11A C75A 104.1(15)
C74A C11A C75A 119.9(19)
C75A C12A C22A 108.8(15)
C75A C12A C73A 117.3(18)
C22A C12A C73A 124(2)
C51A C14A C57A 108.6(15)
C51A C14A C58A 123.0(19)
C57A C14A C58A 119.8(18)
C62A C15A C19A 120.2(17)
C62A C15A C17A 118.3(17)
C19A C15A C17A 109.3(14)
C63A C17A C15A 121.1(18)
C63A C17A C67A 115.9(17)
C15A C17A C67A 106.8(14)
C19A C18A C67A 108.4(15)
C19A C18A C42A 115.2(18)
C67A C18A C42A 126.5(19)
C15A C19A C18A 107.2(15)
C15A C19A C46A 121.7(18)
C18A C19A C46A 123.7(19)
C38A C20A C55A 123.4(18)
C38A C20A C58A 117.7(18)
C55A C20A C58A 111.8(18)
C26A C21A C22A 112.2(16)
C26A C21A C31A 117.2(16)
C22A C21A C31A 125.7(17)
C23A C22A C12A 104.0(15)
C23A C22A C21A 128(2)
C12A C22A C21A 115.3(19)
C11A C23A C22A 113.4(16)
C11A C23A C24A 118.8(18)
C22A C23A C24A 118.7(18)
C23A C24A C25A 112.5(17)
C23A C24A C30A 117.4(18)
C25A C24A C30A 119.1(18)
C27A C25A C26A 106.5(14)
C27A C25A C24A 117.3(18)
C26A C25A C24A 128(2)
C36A C26A C25A 110.2(15)
C36A C26A C21A 119.4(18)
C25A C26A C21A 119.1(18)
C68A C27A C25A 107.2(16)
C68A C27A C28A 114.4(19)
C25A C27A C28A 125(2)
C27A C28A C29A 119(2)
C27A C28A C63A 118.7(19)
C29A C28A C63A 109.4(15)
C28A C29A C55A 106.9(14)
C28A C29A C30A 121.0(18)
C55A C29A C30A 125.2(19)
C29A C30A C37A 117.1(17)
C29A C30A C24A 118.1(17)
C37A C30A C24A 119.8(17)
C32A C31A C72A 107.8(15)
C32A C31A C21A 126.2(19)
C72A C31A C21A 113.2(18)
C34A C32A C31A 106.3(15)
C34A C32A C33A 133(2)
C31A C32A C33A 111.9(17)
C32A C33A C36A 125(2)
C32A C33A C42A 108.6(17)
C36A C33A C42A 115.5(18)
C32A C34A C40A 115.1(18)
C32A C34A C70A 110.8(17)
C40A C34A C70A 122.8(19)
C64A C35A C70A 119.1(19)
C64A C35A C79A 106.5(15)
C70A C35A C79A 122.9(19)
C68A C36A C26A 104.8(15)
C68A C36A C33A 127(2)
C26A C36A C33A 119.6(19)
C38A C37A C74A 109.2(15)
C38A C37A C30A 120.2(19)
C74A C37A C30A 120.1(18)
C01A C38A C37A 105.6(15)
C01A C38A C20A 125.2(19)
C37A C38A C20A 118.6(19)
C34A C40A C43A 120.0(18)
C34A C40A C41A 118.9(19)
C43A C40A C41A 109.6(16)
C40A C41A C45A 109.2(14)
C40A C41A C42A 125.2(18)
C45A C41A C42A 120.3(18)
C41A C42A C18A 122.7(18)
C41A C42A C33A 118.6(17)
C18A C42A C33A 113.2(16)
C64A C43A C40A 117.6(19)
C64A C43A C44A 125(2)
C40A C43A C44A 104.0(15)
C49A C44A C45A 118.1(18)
C49A C44A C43A 118.3(18)
C45A C44A C43A 113.1(16)
C44A C45A C41A 103.8(15)
C44A C45A C46A 125.5(19)
C41A C45A C46A 117.9(19)
C19A C46A C45A 118.9(17)
C19A C46A C47A 119.0(18)
C45A C46A C47A 113.5(17)
C48A C47A C50A 121.4(18)
C48A C47A C46A 119.1(17)
C50A C47A C46A 112.2(16)
C53A C48A C49A 106.5(15)
C53A C48A C47A 121.7(19)
C49A C48A C47A 121.1(18)
C44A C49A C66A 116.9(18)
C44A C49A C48A 122.4(19)
C66A C49A C48A 107.0(15)
C62A C50A C51A 108.3(15)
C62A C50A C47A 126.9(18)
C51A C50A C47A 116.6(18)
C14A C51A C50A 107.0(16)
C14A C51A C52A 120.7(19)
C50A C51A C52A 120.5(18)
C53A C52A C51A 122.5(17)
C53A C52A C04A 116.2(16)
C51A C52A C04A 115.6(17)
C48A C53A C59A 111.9(15)
C48A C53A C52A 116.2(17)
C59A C53A C52A 125.3(19)
C56A C55A C29A 107.2(15)
C56A C55A C20A 125(2)
C29A C55A C20A 114.3(19)
C63A C56A C57A 118.3(17)
C63A C56A C55A 110.1(14)
C57A C56A C55A 120.4(17)
C62A C57A C56A 121.6(17)
C62A C57A C14A 107.8(14)
C56A C57A C14A 120.0(16)
C14A C58A C03A 117.2(18)
C14A C58A C20A 122.4(18)
C03A C58A C20A 111.9(17)
C53A C59A C66A 104.3(15)
C53A C59A C07A 118.2(19)
C66A C59A C07A 129.0(19)
C61A C60A C69A 112.8(18)
C61A C60A C07A 128.3(19)
C69A C60A C07A 113.9(18)
C09A C61A C80A 111.0(16)
C09A C61A C60A 110.3(19)
C80A C61A C60A 127(2)
C57A C62A C15A 120.0(17)
C57A C62A C50A 108.0(14)
C15A C62A C50A 119.4(16)
C56A C63A C17A 120.2(17)
C56A C63A C28A 106.0(14)
C17A C63A C28A 125.5(17)
C43A C64A C35A 123(2)
C43A C64A C65A 117.1(18)
C35A C64A C65A 108.6(15)
C66A C65A C69A 120(2)
C66A C65A C64A 117(2)
C69A C65A C64A 108.6(16)
C65A C66A C49A 125(2)
C65A C66A C59A 113.9(18)
C49A C66A C59A 110.3(16)
C68A C67A C18A 120(2)
C68A C67A C17A 117.3(19)
C18A C67A C17A 108.2(15)
C67A C68A C27A 127.8(19)
C67A C68A C36A 116.5(18)
C27A C68A C36A 110.9(15)
C79A C69A C65A 106.4(15)
C79A C69A C60A 118(2)
C65A C69A C60A 127(2)
C34A C70A C72A 106.0(15)
C34A C70A C35A 117.2(17)
C72A C70A C35A 128.7(19)
C70A C72A C31A 108.9(15)
C70A C72A C73A 113.3(18)
C31A C72A C73A 125(2)
C12A C73A C72A 115.2(18)
C12A C73A C81A 121.5(18)
C72A C73A C81A 116.7(17)
C11A C74A C37A 118.2(19)
C11A C74A C76A 124(2)
C37A C74A C76A 107.1(15)
C78A C75A C11A 116.9(19)
C78A C75A C12A 124(2)
C11A C75A C12A 109.7(16)
C77A C76A C01A 121(2)
C77A C76A C74A 115(2)
C01A C76A C74A 107.2(16)
C76A C77A C09A 117(2)
C76A C77A C78A 122(2)
C09A C77A C78A 110.6(16)
C75A C78A C77A 122(2)
C75A C78A C80A 120(2)
C77A C78A C80A 107.4(15)
C69A C79A C35A 109.8(16)
C69A C79A C81A 127(2)
C35A C79A C81A 109.3(18)
C61A C80A C78A 106.0(16)
C61A C80A C81A 119(2)
C78A C80A C81A 121(2)
C79A C81A C80A 111.3(17)
C79A C81A C73A 129(2)
C80A C81A C73A 115.8(17)
C02F C01F C76F 122.8(13)
C02F C01F C38F 116.0(10)
C76F C01F C38F 108.7(7)
C01F C02F C03F 123.7(11)
C01F C02F C06F 117.8(14)
C03F C02F C06F 109.1(7)
C02F C03F C04F 107.5(7)
C02F C03F C58F 124.7(12)
C04F C03F C58F 115.9(11)
C10F C04F C03F 107.1(7)
C10F C04F C52F 115.9(10)
C03F C04F C52F 125.9(10)
C10F C06F C09F 125.8(13)
C10F C06F C02F 105.6(7)
C09F C06F C02F 119.8(13)
C10F C07F C60F 115.9(13)
C10F C07F C59F 116.2(13)
C60F C07F C59F 118.7(12)
C77F C09F C06F 119.0(12)
C77F C09F C61F 106.2(7)
C06F C09F C61F 120.9(12)
C06F C10F C04F 110.6(7)
C06F C10F C07F 116.5(13)
C04F C10F C07F 126.5(12)
C23F C11F C75F 108.6(6)
C23F C11F C74F 122.1(11)
C75F C11F C74F 116.9(10)
C22F C12F C75F 107.2(7)
C22F C12F C73F 126.2(12)
C75F C12F C73F 116.6(12)
C51F C14F C57F 107.7(7)
C51F C14F C58F 122.8(10)
C57F C14F C58F 117.2(10)
C62F C15F C17F 120.0(10)
C62F C15F C19F 119.3(9)
C17F C15F C19F 108.4(6)
C63F C17F C67F 120.4(11)
C63F C17F C15F 119.4(10)
C67F C17F C15F 108.1(6)
C67F C18F C19F 108.3(7)
C67F C18F C42F 126.9(11)
C19F C18F C42F 116.6(10)
C18F C19F C15F 107.0(7)
C18F C19F C46F 123.4(10)
C15F C19F C46F 120.5(10)
C55F C20F C38F 118.7(12)
C55F C20F C58F 111.1(12)
C38F C20F C58F 119.8(12)
C26F C21F C31F 114.6(10)
C26F C21F C22F 110.9(12)
C31F C21F C22F 123.0(10)
C12F C22F C23F 107.8(7)
C12F C22F C21F 115.8(10)
C23F C22F C21F 128.3(11)
C11F C23F C22F 108.7(6)
C11F C23F C24F 119.8(11)
C22F C23F C24F 119.1(10)
C25F C24F C23F 113.4(11)
C25F C24F C30F 118.1(10)
C23F C24F C30F 120.3(11)
C27F C25F C26F 107.9(7)
C27F C25F C24F 117.8(11)
C26F C25F C24F 125.6(10)
C36F C26F C25F 108.9(7)
C36F C26F C21F 123.4(11)
C25F C26F C21F 121.7(11)
C25F C27F C28F 125.3(12)
C25F C27F C68F 107.8(7)
C28F C27F C68F 117.8(12)
C27F C28F C29F 119.9(11)
C27F C28F C63F 121.0(11)
C29F C28F C63F 107.5(7)
C28F C29F C55F 107.6(7)
C28F C29F C30F 118.0(11)
C55F C29F C30F 125.0(10)
C37F C30F C29F 116.8(12)
C37F C30F C24F 115.6(11)
C29F C30F C24F 120.5(11)
C32F C31F C72F 107.9(7)
C32F C31F C21F 128.0(10)
C72F C31F C21F 116.0(10)
C34F C32F C31F 107.3(7)
C34F C32F C33F 130.7(11)
C31F C32F C33F 111.8(10)
C32F C33F C36F 125.0(12)
C32F C33F C42F 110.9(11)
C36F C33F C42F 118.1(11)
C40F C34F C32F 115.9(11)
C40F C34F C70F 127.7(12)
C32F C34F C70F 109.0(6)
C64F C35F C79F 107.2(7)
C64F C35F C70F 119.6(11)
C79F C35F C70F 121.6(10)
C26F C36F C68F 106.9(7)
C26F C36F C33F 116.3(11)
C68F C36F C33F 123.3(11)
C74F C37F C38F 109.1(7)
C74F C37F C30F 122.8(11)
C38F C37F C30F 120.3(10)
C37F C38F C01F 106.7(7)
C37F C38F C20F 121.9(11)
C01F C38F C20F 124.1(11)
C34F C40F C41F 120.4(9)
C34F C40F C43F 118.1(11)
C41F C40F C43F 108.6(7)
C40F C41F C45F 108.0(7)
C40F C41F C42F 123.4(10)
C45F C41F C42F 120.4(10)
C41F C42F C18F 121.8(11)
C41F C42F C33F 117.7(11)
C18F C42F C33F 112.7(11)
C64F C43F C44F 123.3(11)
C64F C43F C40F 117.4(11)
C44F C43F C40F 106.5(7)
C49F C44F C43F 120.4(11)
C49F C44F C45F 118.6(11)
C43F C44F C45F 110.4(7)
C44F C45F C41F 106.5(6)
C44F C45F C46F 125.1(11)
C41F C45F C46F 118.8(10)
C45F C46F C19F 118.3(11)
C45F C46F C47F 113.7(10)
C19F C46F C47F 121.1(10)
C50F C47F C48F 118.6(11)
C50F C47F C46F 109.7(9)
C48F C47F C46F 118.6(9)
C53F C48F C49F 106.7(6)
C53F C48F C47F 125.3(9)
C49F C48F C47F 120.2(10)
C44F C49F C66F 117.8(11)
C44F C49F C48F 123.1(11)
C66F C49F C48F 108.3(7)
C62F C50F C51F 108.8(7)
C62F C50F C47F 127.5(10)
C51F C50F C47F 116.4(9)
C50F C51F C14F 107.7(7)
C50F C51F C52F 123.7(9)
C14F C51F C52F 120.4(10)
C53F C52F C51F 119.7(10)
C53F C52F C04F 117.6(10)
C51F C52F C04F 115.0(10)
C48F C53F C59F 109.9(7)
C48F C53F C52F 116.1(10)
C59F C53F C52F 126.2(10)
C56F C55F C29F 107.8(7)
C56F C55F C20F 126.1(11)
C29F C55F C20F 116.7(11)
C63F C56F C57F 118.9(10)
C63F C56F C55F 108.8(6)
C57F C56F C55F 119.5(9)
C56F C57F C62F 120.1(10)
C56F C57F C14F 122.1(9)
C62F C57F C14F 107.2(6)
C14F C58F C20F 123.9(13)
C14F C58F C03F 118.8(12)
C20F C58F C03F 110.9(12)
C53F C59F C66F 106.8(7)
C53F C59F C07F 117.3(11)
C66F C59F C07F 123.6(11)
C61F C60F C07F 126.1(13)
C61F C60F C69F 107.9(13)
C07F C60F C69F 114.9(12)
C80F C61F C09F 109.0(7)
C80F C61F C60F 130.7(13)
C09F C61F C60F 113.0(13)
C15F C62F C50F 121.5(9)
C15F C62F C57F 119.5(10)
C50F C62F C57F 108.5(6)
C56F C63F C17F 121.9(10)
C56F C63F C28F 108.2(6)
C17F C63F C28F 118.9(10)
C43F C64F C35F 123.8(12)
C43F C64F C65F 116.6(11)
C35F C64F C65F 108.2(7)
C66F C65F C69F 121.9(13)
C66F C65F C64F 119.6(13)
C69F C65F C64F 108.0(7)
C49F C66F C65F 121.9(13)
C49F C66F C59F 108.4(7)
C65F C66F C59F 117.3(12)
C68F C67F C17F 120.8(12)
C68F C67F C18F 119.6(11)
C17F C67F C18F 108.2(7)
C67F C68F C27F 120.9(12)
C67F C68F C36F 119.1(12)
C27F C68F C36F 108.5(7)
C65F C69F C79F 107.9(7)
C65F C69F C60F 123.6(12)
C79F C69F C60F 119.3(12)
C72F C70F C34F 107.3(6)
C72F C70F C35F 128.2(11)
C34F C70F C35F 113.5(10)
C70F C72F C31F 108.5(7)
C70F C72F C73F 115.2(12)
C31F C72F C73F 125.1(11)
C12F C73F C72F 112.8(13)
C12F C73F C81F 123.3(12)
C72F C73F C81F 114.6(12)
C11F C74F C37F 119.3(11)
C11F C74F C76F 125.1(10)
C37F C74F C76F 107.1(7)
C78F C75F C11F 118.8(12)
C78F C75F C12F 121.3(11)
C11F C75F C12F 107.6(7)
C77F C76F C01F 120.2(13)
C77F C76F C74F 115.2(12)
C01F C76F C74F 108.4(7)
C76F C77F C78F 120.9(13)
C76F C77F C09F 120.0(13)
C78F C77F C09F 109.7(7)
C75F C78F C77F 122.6(13)
C75F C78F C80F 122.7(12)
C77F C78F C80F 106.8(7)
C69F C79F C35F 108.7(7)
C69F C79F C81F 131.7(13)
C35F C79F C81F 109.7(12)
C61F C80F C78F 108.2(7)
C61F C80F C81F 122.4(13)
C78F C80F C81F 121.6(12)
C80F C81F C79F 106.7(13)
C80F C81F C73F 114.0(12)
C79F C81F C73F 130.1(13)
C02S C01S C06S 117.7(8)
C02S C01S H01S 121.2
C06S C01S H01S 121.2
C01S C02S C03S 120.8(9)
C01S C02S H02S 119.6
C03S C02S H02S 119.6
C04S C03S C02S 120.0(8)
C04S C03S H03S 120.0
C02S C03S H03S 120.0
C03S C04S C05S 119.8(8)
C03S C04S H04S 120.1
C05S C04S H04S 120.1
C06S C05S C04S 118.2(8)
C06S C05S H05S 120.9
C04S C05S H05S 120.9
C05S C06S C01S 119.8(8)
C05S C06S H06S 120.1
C01S C06S H06S 120.1
Cl8S C20S Cl9S 111.0
Cl8S C20S Cl7S 111.2
Cl9S C20S Cl7S 111.3
Cl8S C20S H20S 107.7
Cl9S C20S H20S 107.7
Cl7S C20S H20S 107.7

loop_
_geom_bond_atom_site_label_1
_geom_bond_atom_site_label_2
_geom_bond_distance
Ni1 N4 1.919(7)
Ni1 N3 1.955(5)
Ni1 N1 1.960(5)
Ni1 N2 1.964(7)
N1 C14P 1.363(9)
N1 C11P 1.407(11)
N2 C19P 1.360(9)
N2 C16P 1.377(9)
N3 C04P 1.350(11)
N3 C01P 1.407(9)
N4 C09P 1.398(11)
N4 C06P 1.404(10)
C01P C20P 1.336(11)
C01P C02P 1.410(9)
C02P C03P 1.385(9)
C02P C23P 1.490(11)
C03P C04P 1.463(13)
C03P C25P 1.503(11)
C04P C05P 1.403(11)
C05P C06P 1.346(13)
C05P H05P 0.9500
C06P C07P 1.42(2)
C07P C08P 1.342(14)
C07P C27P 1.546(11)
C08P C09P 1.478(11)
C08P C29P 1.524(13)
C09P C10P 1.348(11)
C10P C11P 1.362(13)
C10P H10P 0.9500
C11P C12P 1.406(12)
C12P C13P 1.353(10)
C12P C31P 1.489(12)
C13P C14P 1.482(10)
C13P C33P 1.519(12)
C14P C15P 1.378(11)
C15P C16P 1.387(12)
C15P H15P 0.9500
C16P C17P 1.427(9)
C17P C18P 1.356(8)
C17P C35P 1.488(8)
C18P C19P 1.464(8)
C18P C21P 1.509(8)
C19P C20P 1.407(10)
C20P H20P 0.9500
C21P C22P 1.543(10)
C21P H21A 0.9900
C21P H21B 0.9900
C22P H22A 0.9800
C22P H22B 0.9800
C22P H22C 0.9800
C23P C24P 1.521(11)
C23P H23A 0.9900
C23P H23B 0.9900
C24P H24A 0.9800
C24P H24B 0.9800
C24P H24C 0.9800
C25P C26P 1.510(13)
C25P H25A 0.9900
C25P H25B 0.9900
C26P H26A 0.9800
C26P H26B 0.9800
C26P H26C 0.9800
C27P C28P 1.66(3)
C27P H27A 0.9900
C27P H27B 0.9900
C28P H28A 0.9800
C28P H28B 0.9800
C28P H28C 0.9800
C29P C30P 1.69(3)
C29P H29A 0.9900
C29P H29B 0.9900
C30P H30A 0.9800
C30P H30B 0.9800
C30P H30C 0.9800
C31P C32P 1.529(13)
C31P H31A 0.9900
C31P H31B 0.9900
C32P H32A 0.9800
C32P H32B 0.9800
C32P H32C 0.9800
C33P C34P 1.541(13)
C33P H33A 0.9900
C33P H33B 0.9900
C34P H34A 0.9800
C34P H34B 0.9800
C34P H34C 0.9800
C35P C36P 1.501(12)
C35P H35A 0.9900
C35P H35B 0.9900
C36P H36A 0.9800
C36P H36B 0.9800
C36P H36C 0.9800
C01A C02A 1.381(13)
C01A C76A 1.400(13)
C01A C38A 1.415(13)
C02A C03A 1.397(13)
C02A C06A 1.414(13)
C03A C04A 1.408(13)
C03A C58A 1.472(13)
C04A C10A 1.410(13)
C04A C52A 1.472(14)
C06A C09A 1.406(12)
C06A C10A 1.407(13)
C07A C10A 1.456(14)
C07A C59A 1.465(13)
C07A C60A 1.47(2)
C09A C77A 1.410(13)
C09A C61A 1.419(13)
C11A C23A 1.396(13)
C11A C74A 1.399(12)
C11A C75A 1.408(13)
C12A C75A 1.411(13)
C12A C22A 1.414(13)
C12A C73A 1.458(13)
C14A C51A 1.397(13)
C14A C57A 1.402(13)
C14A C58A 1.467(13)
C15A C62A 1.396(12)
C15A C19A 1.402(13)
C15A C17A 1.406(13)
C17A C63A 1.397(12)
C17A C67A 1.412(13)
C18A C19A 1.404(13)
C18A C67A 1.404(13)
C18A C42A 1.463(14)
C19A C46A 1.467(14)
C20A C38A 1.455(14)
C20A C55A 1.461(14)
C20A C58A 1.481(17)
C21A C26A 1.451(14)
C21A C22A 1.459(14)
C21A C31A 1.464(13)
C22A C23A 1.408(13)
C23A C24A 1.461(13)
C24A C25A 1.465(13)
C24A C30A 1.481(17)
C25A C27A 1.401(13)
C25A C26A 1.421(13)
C26A C36A 1.404(13)
C27A C68A 1.400(13)
C27A C28A 1.402(13)
C28A C29A 1.404(13)
C28A C63A 1.415(12)
C29A C55A 1.414(13)
C29A C30A 1.454(14)
C30A C37A 1.463(14)
C31A C32A 1.415(13)
C31A C72A 1.419(13)
C32A C34A 1.397(13)
C32A C33A 1.458(13)
C33A C36A 1.459(13)
C33A C42A 1.51(2)
C34A C40A 1.399(13)
C34A C70A 1.403(13)
C35A C64A 1.416(13)
C35A C70A 1.421(12)
C35A C79A 1.428(13)
C36A C68A 1.401(13)
C37A C38A 1.424(13)
C37A C74A 1.425(13)
C40A C43A 1.410(13)
C40A C41A 1.412(13)
C41A C45A 1.418(13)
C41A C42A 1.456(13)
C43A C64A 1.39(2)
C43A C44A 1.412(13)
C44A C49A 1.398(13)
C44A C45A 1.411(13)
C45A C46A 1.467(14)
C46A C47A 1.53(2)
C47A C48A 1.446(13)
C47A C50A 1.448(13)
C48A C53A 1.392(13)
C48A C49A 1.408(13)
C49A C66A 1.406(13)
C50A C62A 1.398(12)
C50A C51A 1.409(13)
C51A C52A 1.454(14)
C52A C53A 1.438(13)
C53A C59A 1.394(13)
C55A C56A 1.405(13)
C56A C63A 1.392(13)
C56A C57A 1.400(12)
C57A C62A 1.395(13)
C59A C66A 1.411(13)
C60A C61A 1.455(14)
C60A C69A 1.456(14)
C61A C80A 1.423(13)
C64A C65A 1.424(13)
C65A C66A 1.406(13)
C65A C69A 1.424(13)
C67A C68A 1.393(12)
C69A C79A 1.418(13)
C70A C72A 1.404(13)
C72A C73A 1.459(14)
C73A C81A 1.50(2)
C74A C76A 1.426(13)
C75A C78A 1.402(13)
C76A C77A 1.395(13)
C77A C78A 1.416(13)
C78A C80A 1.427(13)
C79A C81A 1.455(14)
C80A C81A 1.458(14)
C01F C02F 1.348(11)
C01F C76F 1.385(12)
C01F C38F 1.420(11)
C02F C03F 1.416(11)
C02F C06F 1.441(12)
C03F C04F 1.427(11)
C03F C58F 1.492(12)
C04F C10F 1.410(12)
C04F C52F 1.499(12)
C06F C10F 1.407(12)
C06F C09F 1.408(11)
C07F C10F 1.452(12)
C07F C60F 1.469(15)
C07F C59F 1.489(12)
C09F C77F 1.404(12)
C09F C61F 1.417(12)
C11F C23F 1.375(11)
C11F C75F 1.393(11)
C11F C74F 1.403(11)
C12F C22F 1.396(12)
C12F C75F 1.424(12)
C12F C73F 1.459(12)
C14F C51F 1.408(11)
C14F C57F 1.425(11)
C14F C58F 1.471(12)
C15F C62F 1.379(10)
C15F C17F 1.391(11)
C15F C19F 1.408(11)
C17F C63F 1.375(11)
C17F C67F 1.390(11)
C18F C67F 1.397(11)
C18F C19F 1.400(11)
C18F C42F 1.468(11)
C19F C46F 1.482(12)
C20F C55F 1.463(12)
C20F C38F 1.473(13)
C20F C58F 1.485(13)
C21F C26F 1.440(12)
C21F C31F 1.451(12)
C21F C22F 1.451(12)
C22F C23F 1.406(11)
C23F C24F 1.440(12)
C24F C25F 1.433(12)
C24F C30F 1.474(13)
C25F C27F 1.381(11)
C25F C26F 1.416(11)
C26F C36F 1.384(12)
C27F C28F 1.395(10)
C27F C68F 1.408(11)
C28F C29F 1.396(11)
C28F C63F 1.430(11)
C29F C55F 1.413(11)
C29F C30F 1.457(12)
C30F C37F 1.435(12)
C31F C32F 1.407(11)
C31F C72F 1.410(11)
C32F C34F 1.394(11)
C32F C33F 1.445(12)
C33F C36F 1.473(12)
C33F C42F 1.499(15)
C34F C40F 1.367(11)
C34F C70F 1.409(11)
C35F C64F 1.421(12)
C35F C79F 1.429(12)
C35F C70F 1.434(10)
C36F C68F 1.413(11)
C37F C74F 1.403(12)
C37F C38F 1.406(12)
C40F C41F 1.412(12)
C40F C43F 1.417(12)
C41F C45F 1.423(12)
C41F C42F 1.465(12)
C43F C64F 1.383(18)
C43F C44F 1.401(12)
C44F C49F 1.383(11)
C44F C45F 1.405(12)
C45F C46F 1.474(12)
C46F C47F 1.535(14)
C47F C50F 1.453(11)
C47F C48F 1.455(11)
C48F C53F 1.398(11)
C48F C49F 1.416(11)
C49F C66F 1.405(11)
C50F C62F 1.389(10)
C50F C51F 1.401(11)
C51F C52F 1.478(11)
C52F C53F 1.424(11)
C53F C59F 1.404(11)
C55F C56F 1.404(11)
C56F C63F 1.367(11)
C56F C57F 1.390(10)
C57F C62F 1.405(11)
C59F C66F 1.411(12)
C60F C61F 1.447(13)
C60F C69F 1.476(13)
C61F C80F 1.391(12)
C64F C65F 1.431(12)
C65F C66F 1.410(11)
C65F C69F 1.415(12)
C67F C68F 1.378(11)
C69F C79F 1.418(12)
C70F C72F 1.388(11)
C72F C73F 1.460(12)
C73F C81F 1.495(15)
C74F C76F 1.417(12)
C75F C78F 1.384(11)
C76F C77F 1.367(11)
C77F C78F 1.403(12)
C78F C80F 1.414(12)
C79F C81F 1.447(13)
C80F C81F 1.446(13)
C01S C02S 1.384(10)
C01S C06S 1.420(9)
C01S H01S 0.9500
C02S C03S 1.393(11)
C02S H02S 0.9500
C03S C04S 1.364(10)
C03S H03S 0.9500
C04S C05S 1.388(10)
C04S H04S 0.9500
C05S C06S 1.384(10)
C05S H05S 0.9500
C06S H06S 0.9500
Cl7S C20S 1.7783
Cl8S C20S 1.7737
Cl9S C20S 1.7749
C20S H20S 1.0911

loop_
_geom_torsion_atom_site_label_1
_geom_torsion_atom_site_label_2
_geom_torsion_atom_site_label_3
_geom_torsion_atom_site_label_4
_geom_torsion
N4 Ni1 N1 C14P 176.7(6)
N2 Ni1 N1 C14P -0.6(6)
N4 Ni1 N1 C11P 0.3(6)
N2 Ni1 N1 C11P -177.0(6)
N3 Ni1 N2 C19P 0.0(5)
N1 Ni1 N2 C19P 177.5(5)
N3 Ni1 N2 C16P -176.7(6)
N1 Ni1 N2 C16P 0.8(6)
N4 Ni1 N3 C04P 1.9(6)
N2 Ni1 N3 C04P 179.1(5)
N4 Ni1 N3 C01P -176.9(5)
N2 Ni1 N3 C01P 0.3(5)
N3 Ni1 N4 C09P 179.6(6)
N1 Ni1 N4 C09P 2.1(6)
N3 Ni1 N4 C06P -0.7(7)
N1 Ni1 N4 C06P -178.2(8)
C04P N3 C01P C20P 179.6(7)
Ni1 N3 C01P C20P -1.4(9)
C04P N3 C01P C02P -1.5(6)
Ni1 N3 C01P C02P 177.5(4)
C20P C01P C02P C03P 178.9(6)
N3 C01P C02P C03P 0.0(8)
C20P C01P C02P C23P 5.9(11)
N3 C01P C02P C23P -173.0(7)
C01P C02P C03P C04P 1.4(9)
C23P C02P C03P C04P 174.8(7)
C01P C02P C03P C25P -174.7(8)
C23P C02P C03P C25P -1.3(15)
C01P N3 C04P C05P 177.9(7)
Ni1 N3 C04P C05P -1.1(10)
C01P N3 C04P C03P 2.5(7)
Ni1 N3 C04P C03P -176.5(4)
C02P C03P C04P N3 -2.5(9)
C25P C03P C04P N3 174.1(6)
C02P C03P C04P C05P -177.9(7)
C25P C03P C04P C05P -1.3(12)
N3 C04P C05P C06P -1.7(13)
C03P C04P C05P C06P 173.3(8)
C04P C05P C06P N4 2.9(15)
C04P C05P C06P C07P -179.8(12)
C09P N4 C06P C05P 178.4(9)
Ni1 N4 C06P C05P -1.4(14)
C09P N4 C06P C07P 0.8(12)
Ni1 N4 C06P C07P -179.0(9)
C05P C06P C07P C08P -179.7(13)
N4 C06P C07P C08P -2.1(18)
C05P C06P C07P C27P 4(2)
N4 C06P C07P C27P -178.8(14)
C06P C07P C08P C09P 2.3(18)
C27P C07P C08P C09P 179.0(15)
C06P C07P C08P C29P -174.9(16)
C27P C07P C08P C29P 2(3)
C06P N4 C09P C10P 177.5(9)
Ni1 N4 C09P C10P -2.7(12)
C06P N4 C09P C08P 0.7(11)
Ni1 N4 C09P C08P -179.6(8)
C07P C08P C09P C10P -178.9(12)
C29P C08P C09P C10P -2(2)
C07P C08P C09P N4 -2.0(16)
C29P C08P C09P N4 175.4(13)
N4 C09P C10P C11P 0.3(15)
C08P C09P C10P C11P 176.8(11)
C09P C10P C11P C12P -175.7(8)
C09P C10P C11P N1 2.2(14)
C14P N1 C11P C10P -179.3(8)
Ni1 N1 C11P C10P -2.3(11)
C14P N1 C11P C12P -1.2(7)
Ni1 N1 C11P C12P 175.9(5)
C10P C11P C12P C13P 178.3(9)
N1 C11P C12P C13P 0.2(10)
C10P C11P C12P C31P 3.6(14)
N1 C11P C12P C31P -174.5(8)
C11P C12P C13P C14P 0.8(10)
C31P C12P C13P C14P 175.4(7)
C11P C12P C13P C33P -176.0(8)
C31P C12P C13P C33P -1.3(16)
C11P N1 C14P C15P 178.8(7)
Ni1 N1 C14P C15P 1.7(10)
C11P N1 C14P C13P 1.7(7)
Ni1 N1 C14P C13P -175.4(5)
C12P C13P C14P N1 -1.6(9)
C33P C13P C14P N1 175.5(6)
C12P C13P C14P C15P -178.8(7)
C33P C13P C14P C15P -1.7(11)
N1 C14P C15P C16P -3.1(12)
C13P C14P C15P C16P 173.7(7)
C19P N2 C16P C15P -179.5(7)
Ni1 N2 C16P C15P -2.2(10)
C19P N2 C16P C17P -0.2(7)
Ni1 N2 C16P C17P 177.1(4)
C14P C15P C16P N2 3.3(12)
C14P C15P C16P C17P -176.0(7)
N2 C16P C17P C18P 0.4(8)
C15P C16P C17P C18P 179.7(7)
N2 C16P C17P C35P -176.4(6)
C15P C16P C17P C35P 2.9(11)
C16P C17P C18P C19P -0.4(7)
C35P C17P C18P C19P 176.2(6)
C16P C17P C18P C21P -178.8(7)
C35P C17P C18P C21P -2.1(11)
C16P N2 C19P C20P 177.9(6)
Ni1 N2 C19P C20P 0.6(9)
C16P N2 C19P C18P -0.1(7)
Ni1 N2 C19P C18P -177.4(4)
C17P C18P C19P N2 0.4(7)
C21P C18P C19P N2 178.9(5)
C17P C18P C19P C20P -177.7(6)
C21P C18P C19P C20P 0.9(9)
N3 C01P C20P C19P 2.0(10)
C02P C01P C20P C19P -176.8(6)
N2 C19P C20P C01P -1.6(10)
C18P C19P C20P C01P 176.2(6)
C17P C18P C21P C22P 100.7(8)
C19P C18P C21P C22P -77.4(8)
C03P C02P C23P C24P -97.2(10)
C01P C02P C23P C24P 74.8(11)
C02P C03P C25P C26P 90.9(14)
C04P C03P C25P C26P -84.6(11)
C08P C07P C27P C28P -100(2)
C06P C07P C27P C28P 76(2)
C07P C08P C29P C30P 100(2)
C09P C08P C29P C30P -76.3(17)
C13P C12P C31P C32P -104.8(12)
C11P C12P C31P C32P 69.0(14)
C12P C13P C33P C34P 100.1(12)
C14P C13P C33P C34P -76.1(9)
C18P C17P C35P C36P -100.0(9)
C16P C17P C35P C36P 76.1(9)
C76A C01A C02A C03A 146(3)
C38A C01A C02A C03A 1(4)
C76A C01A C02A C06A 0(5)
C38A C01A C02A C06A -144(3)
C01A C02A C03A C04A -148(3)
C06A C02A C03A C04A -2(4)
C01A C02A C03A C58A -3(5)
C06A C02A C03A C58A 144(3)
C02A C03A C04A C10A 0(3)
C58A C03A C04A C10A -150(3)
C02A C03A C04A C52A 148(3)
C58A C03A C04A C52A -2(4)
C01A C02A C06A C09A 5(4)
C03A C02A C06A C09A -142(3)
C01A C02A C06A C10A 149(3)
C03A C02A C06A C10A 3(4)
C10A C06A C09A C77A -137(3)
C02A C06A C09A C77A -3(5)
C10A C06A C09A C61A 2(5)
C02A C06A C09A C61A 137(3)
C09A C06A C10A C04A 138(3)
C02A C06A C10A C04A -3(4)
C09A C06A C10A C07A -7(5)
C02A C06A C10A C07A -148(3)
C03A C04A C10A C06A 2(4)
C52A C04A C10A C06A -148(3)
C03A C04A C10A C07A 144(3)
C52A C04A C10A C07A -6(5)
C59A C07A C10A C06A 151(3)
C60A C07A C10A C06A 6(4)
C59A C07A C10A C04A 9(5)
C60A C07A C10A C04A -135(3)
C62A C15A C17A C63A -8(3)
C19A C15A C17A C63A 135(3)
C62A C15A C17A C67A -143(2)
C19A C15A C17A C67A -1(3)
C62A C15A C19A C18A 143(2)
C17A C15A C19A C18A 1(3)
C62A C15A C19A C46A -8(4)
C17A C15A C19A C46A -150(3)
C67A C18A C19A C15A -1(4)
C42A C18A C19A C15A -149(3)
C67A C18A C19A C46A 149(3)
C42A C18A C19A C46A 1(5)
C75A C12A C22A C23A 1(3)
C73A C12A C22A C23A -143(3)
C75A C12A C22A C21A 147(3)
C73A C12A C22A C21A 3(4)
C26A C21A C22A C23A -13(4)
C31A C21A C22A C23A 142(3)
C26A C21A C22A C12A -149(3)
C31A C21A C22A C12A 6(4)
C74A C11A C23A C22A 144(3)
C75A C11A C23A C22A 0(4)
C74A C11A C23A C24A -3(5)
C75A C11A C23A C24A -147(3)
C12A C22A C23A C11A -1(4)
C21A C22A C23A C11A -140(3)
C12A C22A C23A C24A 146(3)
C21A C22A C23A C24A 6(5)
C11A C23A C24A C25A 150(3)
C22A C23A C24A C25A 5(4)
C11A C23A C24A C30A 6(4)
C22A C23A C24A C30A -139(3)
C23A C24A C25A C27A -153(3)
C30A C24A C25A C27A -10(4)
C23A C24A C25A C26A -10(5)
C30A C24A C25A C26A 133(3)
C27A C25A C26A C36A 6(4)
C24A C25A C26A C36A -140(3)
C27A C25A C26A C21A 149(3)
C24A C25A C26A C21A 3(5)
C22A C21A C26A C36A 148(3)
C31A C21A C26A C36A -9(4)
C22A C21A C26A C25A 8(4)
C31A C21A C26A C25A -149(3)
C26A C25A C27A C68A -6(4)
C24A C25A C27A C68A 144(3)
C26A C25A C27A C28A -144(3)
C24A C25A C27A C28A 6(5)
C68A C27A C28A C29A -134(3)
C25A C27A C28A C29A 1(5)
C68A C27A C28A C63A 3(4)
C25A C27A C28A C63A 139(3)
C27A C28A C29A C55A 148(3)
C63A C28A C29A C55A 7(4)
C27A C28A C29A C30A -5(5)
C63A C28A C29A C30A -146(3)
C28A C29A C30A C37A 156(3)
C55A C29A C30A C37A 8(5)
C28A C29A C30A C24A 1(5)
C55A C29A C30A C24A -146(3)
C23A C24A C30A C29A 148(3)
C25A C24A C30A C29A 7(4)
C23A C24A C30A C37A -6(4)
C25A C24A C30A C37A -148(3)
C26A C21A C31A C32A 13(4)
C22A C21A C31A C32A -140(3)
C26A C21A C31A C72A 149(3)
C22A C21A C31A C72A -4(4)
C72A C31A C32A C34A 4(3)
C21A C31A C32A C34A 143(3)
C72A C31A C32A C33A -148(3)
C21A C31A C32A C33A -10(4)
C34A C32A C33A C36A -139(4)
C31A C32A C33A C36A 4(4)
C34A C32A C33A C42A 3(5)
C31A C32A C33A C42A 145(3)
C31A C32A C34A C40A -150(3)
C33A C32A C34A C40A -6(5)
C31A C32A C34A C70A -5(4)
C33A C32A C34A C70A 139(3)
C25A C26A C36A C68A -3(4)
C21A C26A C36A C68A -146(3)
C25A C26A C36A C33A 147(3)
C21A C26A C36A C33A 4(4)
C32A C33A C36A C68A 142(3)
C42A C33A C36A C68A 3(5)
C32A C33A C36A C26A -1(5)
C42A C33A C36A C26A -140(3)
C29A C30A C37A C38A -11(5)
C24A C30A C37A C38A 144(3)
C29A C30A C37A C74A -152(3)
C24A C30A C37A C74A 3(5)
C02A C01A C38A C37A 144(3)
C76A C01A C38A C37A -4(4)
C02A C01A C38A C20A 0(5)
C76A C01A C38A C20A -148(3)
C74A C37A C38A C01A 1(4)
C30A C37A C38A C01A -144(3)
C74A C37A C38A C20A 148(3)
C30A C37A C38A C20A 3(4)
C55A C20A C38A C01A 147(3)
C58A C20A C38A C01A -1(5)
C55A C20A C38A C37A 8(5)
C58A C20A C38A C37A -140(3)
C32A C34A C40A C43A 147(3)
C70A C34A C40A C43A 6(5)
C32A C34A C40A C41A 7(4)
C70A C34A C40A C41A -133(3)
C34A C40A C41A C45A 149(3)
C43A C40A C41A C45A 5(4)
C34A C40A C41A C42A -6(5)
C43A C40A C41A C42A -149(3)
C40A C41A C42A C18A 154(3)
C45A C41A C42A C18A 2(5)
C40A C41A C42A C33A 2(5)
C45A C41A C42A C33A -150(3)
C19A C18A C42A C41A -6(5)
C67A C18A C42A C41A -148(3)
C19A C18A C42A C33A 147(3)
C67A C18A C42A C33A 6(5)
C32A C33A C42A C41A 0(4)
C36A C33A C42A C41A 145(3)
C32A C33A C42A C18A -155(3)
C36A C33A C42A C18A -9(4)
C34A C40A C43A C64A -3(4)
C41A C40A C43A C64A 139(3)
C34A C40A C43A C44A -146(3)
C41A C40A C43A C44A -3(4)
C64A C43A C44A C49A 5(5)
C40A C43A C44A C49A 145(3)
C64A C43A C44A C45A -139(3)
C40A C43A C44A C45A 0(4)
C49A C44A C45A C41A -141(3)
C43A C44A C45A C41A 3(4)
C49A C44A C45A C46A -1(5)
C43A C44A C45A C46A 143(3)
C40A C41A C45A C44A -5(4)
C42A C41A C45A C44A 151(3)
C40A C41A C45A C46A -149(3)
C42A C41A C45A C46A 7(5)
C15A C19A C46A C45A 155(3)
C18A C19A C46A C45A 9(5)
C15A C19A C46A C47A 9(5)
C18A C19A C46A C47A -137(3)
C44A C45A C46A C19A -148(3)
C41A C45A C46A C19A -12(4)
C44A C45A C46A C47A 0(4)
C41A C45A C46A C47A 135(3)
C19A C46A C47A C48A 146(3)
C45A C46A C47A C48A -1(4)
C19A C46A C47A C50A -4(4)
C45A C46A C47A C50A -152(3)
C50A C47A C48A C53A 12(5)
C46A C47A C48A C53A -136(3)
C50A C47A C48A C49A 152(3)
C46A C47A C48A C49A 4(5)
C45A C44A C49A C66A 140(3)
C43A C44A C49A C66A -3(4)
C45A C44A C49A C48A 4(4)
C43A C44A C49A C48A -138(3)
C53A C48A C49A C44A 139(3)
C47A C48A C49A C44A -6(4)
C53A C48A C49A C66A 0(3)
C47A C48A C49A C66A -145(3)
C48A C47A C50A C62A -150(3)
C46A C47A C50A C62A 0(5)
C48A C47A C50A C51A -6(5)
C46A C47A C50A C51A 144(3)
C57A C14A C51A C50A -3(3)
C58A C14A C51A C50A 144(3)
C57A C14A C51A C52A -146(3)
C58A C14A C51A C52A 1(4)
C62A C50A C51A C14A 5(3)
C47A C50A C51A C14A -146(3)
C62A C50A C51A C52A 148(3)
C47A C50A C51A C52A -3(4)
C14A C51A C52A C53A 144(3)
C50A C51A C52A C53A 6(5)
C14A C51A C52A C04A -8(4)
C50A C51A C52A C04A -146(3)
C03A C04A C52A C53A -145(3)
C10A C04A C52A C53A -1(4)
C03A C04A C52A C51A 9(4)
C10A C04A C52A C51A 153(3)
C49A C48A C53A C59A -1(4)
C47A C48A C53A C59A 144(3)
C49A C48A C53A C52A -154(3)
C47A C48A C53A C52A -9(4)
C51A C52A C53A C48A 0(5)
C04A C52A C53A C48A 153(3)
C51A C52A C53A C59A -149(3)
C04A C52A C53A C59A 4(5)
C28A C29A C55A C56A -6(4)
C30A C29A C55A C56A 145(3)
C28A C29A C55A C20A -149(3)
C30A C29A C55A C20A 2(5)
C38A C20A C55A C56A -146(3)
C58A C20A C55A C56A 4(5)
C38A C20A C55A C29A -10(5)
C58A C20A C55A C29A 140(3)
C29A C55A C56A C63A 3(3)
C20A C55A C56A C63A 141(3)
C29A C55A C56A C57A -140(2)
C20A C55A C56A C57A -2(4)
C63A C56A C57A C62A 1.4(10)
C55A C56A C57A C62A 142(2)
C63A C56A C57A C14A -139(3)
C55A C56A C57A C14A 1(3)
C51A C14A C57A C62A 1(3)
C58A C14A C57A C62A -148(2)
C51A C14A C57A C56A 146(2)
C58A C14A C57A C56A -2(4)
C51A C14A C58A C03A 6(4)
C57A C14A C58A C03A 150(3)
C51A C14A C58A C20A -139(3)
C57A C14A C58A C20A 5(4)
C02A C03A C58A C14A -147(3)
C04A C03A C58A C14A -5(4)
C02A C03A C58A C20A 2(5)
C04A C03A C58A C20A 144(3)
C38A C20A C58A C14A 147(3)
C55A C20A C58A C14A -5(4)
C38A C20A C58A C03A 0(4)
C55A C20A C58A C03A -152(3)
C48A C53A C59A C66A 1(4)
C52A C53A C59A C66A 151(3)
C48A C53A C59A C07A -150(3)
C52A C53A C59A C07A 0(5)
C10A C07A C59A C53A -7(4)
C60A C07A C59A C53A 138(3)
C10A C07A C59A C66A -149(3)
C60A C07A C59A C66A -4(5)
C10A C07A C60A C61A -2(5)
C59A C07A C60A C61A -147(4)
C10A C07A C60A C69A 151(3)
C59A C07A C60A C69A 6(4)
C06A C09A C61A C80A -142(3)
C77A C09A C61A C80A 3(4)
C06A C09A C61A C60A 3(5)
C77A C09A C61A C60A 148(3)
C69A C60A C61A C09A -156(3)
C07A C60A C61A C09A -3(5)
C69A C60A C61A C80A -18(5)
C07A C60A C61A C80A 136(4)
C56A C57A C62A C15A -1.2(10)
C14A C57A C62A C15A 144(2)
C56A C57A C62A C50A -143(2)
C14A C57A C62A C50A 2(2)
C19A C15A C62A C57A -134(3)
C17A C15A C62A C57A 4(2)
C19A C15A C62A C50A 3(3)
C17A C15A C62A C50A 141(2)
C51A C50A C62A C57A -4(3)
C47A C50A C62A C57A 143(3)
C51A C50A C62A C15A -146(2)
C47A C50A C62A C15A 1(4)
C57A C56A C63A C17A -5(2)
C55A C56A C63A C17A -149(3)
C57A C56A C63A C28A 145(2)
C55A C56A C63A C28A 1(3)
C15A C17A C63A C56A 8(3)
C67A C17A C63A C56A 140(2)
C15A C17A C63A C28A -136(3)
C67A C17A C63A C28A -4(4)
C27A C28A C63A C56A -146(3)
C29A C28A C63A C56A -5(3)
C27A C28A C63A C17A 2(4)
C29A C28A C63A C17A 143(3)
C40A C43A C64A C35A 0(4)
C44A C43A C64A C35A 134(3)
C40A C43A C64A C65A -139(3)
C44A C43A C64A C65A -5(4)
C70A C35A C64A C43A 1(4)
C79A C35A C64A C43A -144(3)
C70A C35A C64A C65A 143(3)
C79A C35A C64A C65A -1(3)
C43A C64A C65A C66A 2(4)
C35A C64A C65A C66A -143(3)
C43A C64A C65A C69A 143(3)
C35A C64A C65A C69A -2(4)
C69A C65A C66A C49A -137(3)
C64A C65A C66A C49A 0(5)
C69A C65A C66A C59A 4(4)
C64A C65A C66A C59A 140(3)
C44A C49A C66A C65A 1(4)
C48A C49A C66A C65A 142(3)
C44A C49A C66A C59A -141(3)
C48A C49A C66A C59A 0(4)
C53A C59A C66A C65A -147(3)
C07A C59A C66A C65A -1(5)
C53A C59A C66A C49A -1(4)
C07A C59A C66A C49A 146(3)
C19A C18A C67A C68A -137(3)
C42A C18A C67A C68A 7(5)
C19A C18A C67A C17A 1(4)
C42A C18A C67A C17A 144(3)
C63A C17A C67A C68A 1(4)
C15A C17A C67A C68A 139(3)
C63A C17A C67A C18A -138(2)
C15A C17A C67A C18A 0(3)
C18A C67A C68A C27A 139(3)
C17A C67A C68A C27A 5(5)
C18A C67A C68A C36A -14(4)
C17A C67A C68A C36A -148(3)
C25A C27A C68A C67A -150(3)
C28A C27A C68A C67A -7(5)
C25A C27A C68A C36A 5(4)
C28A C27A C68A C36A 147(3)
C26A C36A C68A C67A 157(3)
C33A C36A C68A C67A 10(5)
C26A C36A C68A C27A -1(4)
C33A C36A C68A C27A -148(3)
C66A C65A C69A C79A 143(3)
C64A C65A C69A C79A 4(4)
C66A C65A C69A C60A -3(5)
C64A C65A C69A C60A -142(3)
C61A C60A C69A C79A 12(5)
C07A C60A C69A C79A -145(3)
C61A C60A C69A C65A 154(3)
C07A C60A C69A C65A -3(5)
C32A C34A C70A C72A 4(4)
C40A C34A C70A C72A 146(3)
C32A C34A C70A C35A -147(3)
C40A C34A C70A C35A -5(4)
C64A C35A C70A C34A 2(4)
C79A C35A C70A C34A 140(3)
C64A C35A C70A C72A -142(3)
C79A C35A C70A C72A -4(5)
C34A C70A C72A C31A -2(3)
C35A C70A C72A C31A 145(3)
C34A C70A C72A C73A -146(3)
C35A C70A C72A C73A 1(5)
C32A C31A C72A C70A -2(3)
C21A C31A C72A C70A -146(3)
C32A C31A C72A C73A 137(3)
C21A C31A C72A C73A -7(4)
C75A C12A C73A C72A -154(3)
C22A C12A C73A C72A -13(4)
C75A C12A C73A C81A -3(5)
C22A C12A C73A C81A 138(3)
C70A C72A C73A C12A 152(3)
C31A C72A C73A C12A 15(4)
C70A C72A C73A C81A 0(4)
C31A C72A C73A C81A -137(3)
C23A C11A C74A C37A -1(5)
C75A C11A C74A C37A 138(3)
C23A C11A C74A C76A -141(3)
C75A C11A C74A C76A -2(5)
C38A C37A C74A C11A -144(3)
C30A C37A C74A C11A 1(4)
C38A C37A C74A C76A 2(4)
C30A C37A C74A C76A 147(3)
C23A C11A C75A C78A 149(3)
C74A C11A C75A C78A 2(4)
C23A C11A C75A C12A 1(4)
C74A C11A C75A C12A -145(3)
C22A C12A C75A C78A -146(3)
C73A C12A C75A C78A 0(5)
C22A C12A C75A C11A -2(4)
C73A C12A C75A C11A 145(3)
C02A C01A C76A C77A -7(5)
C38A C01A C76A C77A 140(3)
C02A C01A C76A C74A -141(3)
C38A C01A C76A C74A 5(4)
C11A C74A C76A C77A 1(4)
C37A C74A C76A C77A -142(3)
C11A C74A C76A C01A 139(3)
C37A C74A C76A C01A -4(3)
C01A C76A C77A C09A 8(4)
C74A C76A C77A C09A 140(3)
C01A C76A C77A C78A -133(3)
C74A C76A C77A C78A -1(4)
C06A C09A C77A C76A -4(5)
C61A C09A C77A C76A -149(3)
C06A C09A C77A C78A 141(3)
C61A C09A C77A C78A -4(4)
C11A C75A C78A C77A -2(5)
C12A C75A C78A C77A 140(3)
C11A C75A C78A C80A -143(3)
C12A C75A C78A C80A -1(5)
C76A C77A C78A C75A 2(5)
C09A C77A C78A C75A -141(3)
C76A C77A C78A C80A 147(3)
C09A C77A C78A C80A 4(4)
C65A C69A C79A C35A -5(4)
C60A C69A C79A C35A 145(3)
C65A C69A C79A C81A -140(3)
C60A C69A C79A C81A 9(5)
C64A C35A C79A C69A 4(4)
C70A C35A C79A C69A -139(3)
C64A C35A C79A C81A 147(3)
C70A C35A C79A C81A 5(4)
C09A C61A C80A C78A 0(4)
C60A C61A C80A C78A -139(3)
C09A C61A C80A C81A 140(3)
C60A C61A C80A C81A 2(5)
C75A C78A C80A C61A 144(3)
C77A C78A C80A C61A -2(4)
C75A C78A C80A C81A 5(5)
C77A C78A C80A C81A -141(3)
C69A C79A C81A C80A -24(5)
C35A C79A C81A C80A -160(3)
C69A C79A C81A C73A 132(4)
C35A C79A C81A C73A -4(5)
C61A C80A C81A C79A 18(4)
C78A C80A C81A C79A 152(3)
C61A C80A C81A C73A -142(3)
C78A C80A C81A C73A -8(5)
C12A C73A C81A C79A -149(4)
C72A C73A C81A C79A 1(5)
C12A C73A C81A C80A 7(5)
C72A C73A C81A C80A 157(3)
C76F C01F C02F C03F -143.3(13)
C38F C01F C02F C03F -5.6(18)
C76F C01F C02F C06F -0.6(8)
C38F C01F C02F C06F 137.1(9)
C01F C02F C03F C04F 147.0(15)
C06F C02F C03F C04F 1.6(7)
C01F C02F C03F C58F 6(2)
C06F C02F C03F C58F -139.2(15)
C02F C03F C04F C10F -1.9(9)
C58F C03F C04F C10F 142.8(15)
C02F C03F C04F C52F -143.8(15)
C58F C03F C04F C52F 1(2)
C01F C02F C06F C10F -148.4(10)
C03F C02F C06F C10F -0.7(4)
C01F C02F C06F C09F 0.9(7)
C03F C02F C06F C09F 148.7(14)
C10F C06F C09F C77F 138.7(12)
C02F C06F C09F C77F -4.0(13)
C10F C06F C09F C61F 4.0(18)
C02F C06F C09F C61F -138.7(11)
C09F C06F C10F C04F -147.4(15)
C02F C06F C10F C04F -0.5(4)
C09F C06F C10F C07F 6.4(17)
C02F C06F C10F C07F 153.3(14)
C03F C04F C10F C06F 1.5(8)
C52F C04F C10F C06F 147.8(12)
C03F C04F C10F C07F -149.1(17)
C52F C04F C10F C07F -2.8(18)
C60F C07F C10F C06F -5.7(19)
C59F C07F C10F C06F -152.1(12)
C60F C07F C10F C04F 143.4(14)
C59F C07F C10F C04F -3(2)
C62F C15F C17F C63F 0.6(10)
C19F C15F C17F C63F -141.4(10)
C62F C15F C17F C67F 143.2(9)
C19F C15F C17F C67F 1.2(7)
C67F C18F C19F C15F -0.3(4)
C42F C18F C19F C15F 150.4(11)
C67F C18F C19F C46F -147.3(11)
C42F C18F C19F C46F 3.4(14)
C62F C15F C19F C18F -142.9(10)
C17F C15F C19F C18F -0.5(4)
C62F C15F C19F C46F 5.3(13)
C17F C15F C19F C46F 147.6(10)
C75F C12F C22F C23F 0.6(8)
C73F C12F C22F C23F 144.5(13)
C75F C12F C22F C21F -150.8(10)
C73F C12F C22F C21F -6.9(17)
C26F C21F C22F C12F 146.2(10)
C31F C21F C22F C12F 4.9(16)
C26F C21F C22F C23F 1.6(7)
C31F C21F C22F C23F -139.7(12)
C75F C11F C23F C22F 0.0(4)
C74F C11F C23F C22F -140.8(9)
C75F C11F C23F C24F 141.8(8)
C74F C11F C23F C24F 0.9(7)
C12F C22F C23F C11F -0.4(4)
C21F C22F C23F C11F 146.4(8)
C12F C22F C23F C24F -142.5(10)
C21F C22F C23F C24F 4.3(7)
C11F C23F C24F C25F -148.1(9)
C22F C23F C24F C25F -10.3(11)
C11F C23F C24F C30F -0.2(7)
C22F C23F C24F C30F 137.7(9)
C23F C24F C25F C27F 155.6(9)
C30F C24F C25F C27F 6.9(14)
C23F C24F C25F C26F 12.0(13)
C30F C24F C25F C26F -136.7(11)
C27F C25F C26F C36F 0.3(4)
C24F C25F C26F C36F 146.8(12)
C27F C25F C26F C21F -153.2(11)
C24F C25F C26F C21F -6.7(14)
C31F C21F C26F C36F -5.4(15)
C22F C21F C26F C36F -150.2(10)
C31F C21F C26F C25F 144.2(11)
C22F C21F C26F C25F -0.6(11)
C26F C25F C27F C28F 145.2(12)
C24F C25F C27F C28F -4.3(15)
C26F C25F C27F C68F -0.8(7)
C24F C25F C27F C68F -150.4(10)
C25F C27F C28F C29F -1.4(16)
C68F C27F C28F C29F 141.6(10)
C25F C27F C28F C63F -140.0(11)
C68F C27F C28F C63F 3.0(15)
C27F C28F C29F C55F -144.0(11)
C63F C28F C29F C55F -0.4(4)
C27F C28F C29F C30F 4.1(13)
C63F C28F C29F C30F 147.7(10)
C28F C29F C30F C37F -150.6(10)
C55F C29F C30F C37F -8.5(15)
C28F C29F C30F C24F -1.2(14)
C55F C29F C30F C24F 140.8(11)
C25F C24F C30F C37F 145.4(11)
C23F C24F C30F C37F -1.2(12)
C25F C24F C30F C29F -4.3(15)
C23F C24F C30F C29F -150.8(10)
C26F C21F C31F C32F -2.0(16)
C22F C21F C31F C32F 138.0(12)
C26F C21F C31F C72F -146.4(10)
C22F C21F C31F C72F -6.4(16)
C72F C31F C32F C34F -0.3(4)
C21F C31F C32F C34F -147.0(13)
C72F C31F C32F C33F 149.0(12)
C21F C31F C32F C33F 2.3(15)
C34F C32F C33F C36F 144.2(13)
C31F C32F C33F C36F 4.3(18)
C34F C32F C33F C42F -7.7(18)
C31F C32F C33F C42F -147.7(11)
C31F C32F C34F C40F 152.2(10)
C33F C32F C34F C40F 10.9(16)
C31F C32F C34F C70F -0.2(4)
C33F C32F C34F C70F -141.4(12)
C25F C26F C36F C68F 0.4(4)
C21F C26F C36F C68F 153.3(12)
C25F C26F C36F C33F -141.8(12)
C21F C26F C36F C33F 11.1(15)
C32F C33F C36F C26F -10.8(19)
C42F C33F C36F C26F 139.3(12)
C32F C33F C36F C68F -146.2(13)
C42F C33F C36F C68F 3.9(19)
C29F C30F C37F C74F 152.7(11)
C24F C30F C37F C74F 1.8(15)
C29F C30F C37F C38F 6.7(15)
C24F C30F C37F C38F -144.2(10)
C74F C37F C38F C01F 0.7(4)
C30F C37F C38F C01F 150.9(12)
C74F C37F C38F C20F -150.4(13)
C30F C37F C38F C20F -0.2(15)
C02F C01F C38F C37F -143.0(12)
C76F C01F C38F C37F 0.4(4)
C02F C01F C38F C20F 7.3(17)
C76F C01F C38F C20F 150.6(14)
C55F C20F C38F C37F -5.2(19)
C58F C20F C38F C37F 136.8(14)
C55F C20F C38F C01F -151.1(12)
C58F C20F C38F C01F -9(2)
C32F C34F C40F C41F -9.2(15)
C70F C34F C40F C41F 137.1(11)
C32F C34F C40F C43F -146.4(9)
C70F C34F C40F C43F 0.0(7)
C34F C40F C41F C45F -142.0(12)
C43F C40F C41F C45F -1.3(9)
C34F C40F C41F C42F 6.4(17)
C43F C40F C41F C42F 147.1(12)
C40F C41F C42F C18F -150.2(12)
C45F C41F C42F C18F -5.5(18)
C40F C41F C42F C33F -3.2(18)
C45F C41F C42F C33F 141.5(12)
C67F C18F C42F C41F 148.6(12)
C19F C18F C42F C41F 4.1(17)
C67F C18F C42F C33F 0.1(17)
C19F C18F C42F C33F -144.4(11)
C32F C33F C42F C41F 3.2(17)
C36F C33F C42F C41F -150.8(12)
C32F C33F C42F C18F 153.1(11)
C36F C33F C42F C18F -1.0(18)
C34F C40F C43F C64F -0.4(12)
C41F C40F C43F C64F -142.1(12)
C34F C40F C43F C44F 142.7(8)
C41F C40F C43F C44F 0.9(7)
C64F C43F C44F C49F -4.1(15)
C40F C43F C44F C49F -144.4(12)
C64F C43F C44F C45F 140.1(12)
C40F C43F C44F C45F -0.2(4)
C49F C44F C45F C41F 144.4(12)
C43F C44F C45F C41F -0.5(4)
C49F C44F C45F C46F -0.8(7)
C43F C44F C45F C46F -145.8(9)
C40F C41F C45F C44F 1.1(7)
C42F C41F C45F C44F -148.4(11)
C40F C41F C45F C46F 148.9(11)
C42F C41F C45F C46F -0.6(16)
C44F C45F C46F C19F 149.0(10)
C41F C45F C46F C19F 7.6(14)
C44F C45F C46F C47F -2.4(6)
C41F C45F C46F C47F -143.8(10)
C18F C19F C46F C45F -9.3(14)
C15F C19F C46F C45F -152.2(9)
C18F C19F C46F C47F 139.8(10)
C15F C19F C46F C47F -3.0(13)
C45F C46F C47F C50F 148.6(8)
C19F C46F C47F C50F -1.9(12)
C45F C46F C47F C48F 7.8(10)
C19F C46F C47F C48F -142.7(10)
C50F C47F C48F C53F -2.5(7)
C46F C47F C48F C53F 134.8(10)
C50F C47F C48F C49F -147.7(8)
C46F C47F C48F C49F -10.4(12)
C43F C44F C49F C66F -0.3(14)
C45F C44F C49F C66F -141.6(9)
C43F C44F C49F C48F 139.8(10)
C45F C44F C49F C48F -1.5(13)
C53F C48F C49F C44F -143.6(11)
C47F C48F C49F C44F 7.3(14)
C53F C48F C49F C66F -0.3(4)
C47F C48F C49F C66F 150.6(9)
C48F C47F C50F C62F 145.9(9)
C46F C47F C50F C62F 5.2(12)
C48F C47F C50F C51F -0.6(6)
C46F C47F C50F C51F -141.4(8)
C62F C50F C51F C14F -0.4(4)
C47F C50F C51F C14F 152.0(7)
C62F C50F C51F C52F -148.9(10)
C47F C50F C51F C52F 3.6(10)
C57F C14F C51F C50F -0.1(4)
C58F C14F C51F C50F -140.9(13)
C57F C14F C51F C52F 149.6(10)
C58F C14F C51F C52F 8.8(16)
C50F C51F C52F C53F -3.7(14)
C14F C51F C52F C53F -148.4(10)
C50F C51F C52F C04F 145.1(10)
C14F C51F C52F C04F 0.4(14)
C10F C04F C52F C53F 5.1(16)
C03F C04F C52F C53F 144.2(13)
C10F C04F C52F C51F -144.4(10)
C03F C04F C52F C51F -5.3(18)
C49F C48F C53F C59F 0.3(4)
C47F C48F C53F C59F -148.7(9)
C49F C48F C53F C52F 151.5(10)
C47F C48F C53F C52F 2.5(11)
C51F C52F C53F C48F 0.5(14)
C04F C52F C53F C48F -147.5(10)
C51F C52F C53F C59F 146.3(11)
C04F C52F C53F C59F -1.7(17)
C28F C29F C55F C56F -0.2(4)
C30F C29F C55F C56F -145.5(12)
C28F C29F C55F C20F 148.6(13)
C30F C29F C55F C20F 3.3(15)
C38F C20F C55F C56F 145.9(12)
C58F C20F C55F C56F 1(2)
C38F C20F C55F C29F 3.6(19)
C58F C20F C55F C29F -141.5(12)
C29F C55F C56F C63F 0.8(7)
C20F C55F C56F C63F -144.2(13)
C29F C55F C56F C57F 142.1(9)
C20F C55F C56F C57F -2.9(17)
C63F C56F C57F C62F 0.0(7)
C55F C56F C57F C62F -137.4(9)
C63F C56F C57F C14F 140.2(9)
C55F C56F C57F C14F 2.8(13)
C51F C14F C57F C56F -144.1(9)
C58F C14F C57F C56F -0.7(14)
C51F C14F C57F C62F 0.5(6)
C58F C14F C57F C62F 143.9(12)
C51F C14F C58F C20F 136.0(15)
C57F C14F C58F C20F -1(2)
C51F C14F C58F C03F -13(2)
C57F C14F C58F C03F -150.8(14)
C55F C20F C58F C14F 1(2)
C38F C20F C58F C14F -143.3(16)
C55F C20F C58F C03F 152.8(14)
C38F C20F C58F C03F 8(2)
C02F C03F C58F C14F 146.0(14)
C04F C03F C58F C14F 8(2)
C02F C03F C58F C20F -7(2)
C04F C03F C58F C20F -145.0(14)
C48F C53F C59F C66F -0.2(7)
C52F C53F C59F C66F -147.8(12)
C48F C53F C59F C07F 143.3(12)
C52F C53F C59F C07F -4.2(17)
C10F C07F C59F C53F 6.3(19)
C60F C07F C59F C53F -139.1(13)
C10F C07F C59F C66F 143.3(13)
C60F C07F C59F C66F -2(2)
C10F C07F C60F C61F -5(2)
C59F C07F C60F C61F 140.5(14)
C10F C07F C60F C69F -144.1(14)
C59F C07F C60F C69F 1(2)
C77F C09F C61F C80F 0.4(4)
C06F C09F C61F C80F 140.0(13)
C77F C09F C61F C60F -153.2(11)
C06F C09F C61F C60F -13.6(15)
C07F C60F C61F C80F -131.8(16)
C69F C60F C61F C80F 9.6(18)
C07F C60F C61F C09F 14.5(19)
C69F C60F C61F C09F 156.0(10)
C17F C15F C62F C50F -140.4(9)
C19F C15F C62F C50F -2.4(14)
C17F C15F C62F C57F 0.4(9)
C19F C15F C62F C57F 138.3(9)
C51F C50F C62F C15F 145.2(9)
C47F C50F C62F C15F -3.3(14)
C51F C50F C62F C57F 0.7(6)
C47F C50F C62F C57F -147.8(9)
C56F C57F C62F C15F -0.7(8)
C14F C57F C62F C15F -146.1(8)
C56F C57F C62F C50F 144.6(7)
C14F C57F C62F C50F -0.8(7)
C57F C56F C63F C17F 1.0(9)
C55F C56F C63F C17F 142.5(10)
C57F C56F C63F C28F -142.6(7)
C55F C56F C63F C28F -1.1(8)
C67F C17F C63F C56F -139.4(9)
C15F C17F C63F C56F -1.3(11)
C67F C17F C63F C28F 0.6(13)
C15F C17F C63F C28F 138.6(9)
C27F C28F C63F C56F 144.0(11)
C29F C28F C63F C56F 0.9(7)
C27F C28F C63F C17F -0.9(14)
C29F C28F C63F C17F -144.0(9)
C44F C43F C64F C35F -135.2(11)
C40F C43F C64F C35F 1.2(15)
C44F C43F C64F C65F 3.9(14)
C40F C43F C64F C65F 140.3(10)
C79F C35F C64F C43F 142.1(12)
C70F C35F C64F C43F -1.6(15)
C79F C35F C64F C65F 0.1(4)
C70F C35F C64F C65F -143.6(10)
C43F C64F C65F C66F 0.5(14)
C35F C64F C65F C66F 145.6(13)
C43F C64F C65F C69F -144.9(12)
C35F C64F C65F C69F 0.1(4)
C44F C49F C66F C65F 4.7(15)
C48F C49F C66F C65F -140.9(13)
C44F C49F C66F C59F 145.7(11)
C48F C49F C66F C59F 0.1(7)
C69F C65F C66F C49F 135.7(12)
C64F C65F C66F C49F -4.8(16)
C69F C65F C66F C59F -2.0(17)
C64F C65F C66F C59F -142.6(11)
C53F C59F C66F C49F 0.1(9)
C07F C59F C66F C49F -140.6(12)
C53F C59F C66F C65F 143.1(12)
C07F C59F C66F C65F 2.4(17)
C63F C17F C67F C68F -2.4(15)
C15F C17F C67F C68F -144.7(11)
C63F C17F C67F C18F 140.8(10)
C15F C17F C67F C18F -1.4(9)
C19F C18F C67F C68F 144.8(13)
C42F C18F C67F C68F -2.1(17)
C19F C18F C67F C17F 1.1(7)
C42F C18F C67F C17F -145.8(12)
C17F C67F C68F C27F 4.7(16)
C18F C67F C68F C27F -134.5(12)
C17F C67F C68F C36F 143.9(11)
C18F C67F C68F C36F 4.7(17)
C25F C27F C68F C67F 144.1(12)
C28F C27F C68F C67F -4.8(16)
C25F C27F C68F C36F 1.1(9)
C28F C27F C68F C36F -147.9(12)
C26F C36F C68F C67F -144.7(13)
C33F C36F C68F C67F -5.8(17)
C26F C36F C68F C27F -0.9(7)
C33F C36F C68F C27F 138.0(13)
C66F C65F C69F C79F -144.8(13)
C64F C65F C69F C79F -0.3(7)
C66F C65F C69F C60F 1.5(18)
C64F C65F C69F C60F 146.0(13)
C61F C60F C69F C65F -147.4(11)
C07F C60F C69F C65F -1.1(18)
C61F C60F C69F C79F -4.6(15)
C07F C60F C69F C79F 141.6(13)
C40F C34F C70F C72F -147.6(9)
C32F C34F C70F C72F 0.5(7)
C40F C34F C70F C35F -0.3(7)
C32F C34F C70F C35F 147.8(10)
C64F C35F C70F C72F 140.0(11)
C79F C35F C70F C72F 1.7(16)
C64F C35F C70F C34F 1.1(11)
C79F C35F C70F C34F -137.3(9)
C34F C70F C72F C31F -0.7(8)
C35F C70F C72F C31F -141.6(12)
C34F C70F C72F C73F 145.2(10)
C35F C70F C72F C73F 4.3(16)
C32F C31F C72F C70F 0.6(7)
C21F C31F C72F C70F 151.9(11)
C32F C31F C72F C73F -141.1(13)
C21F C31F C72F C73F 10.1(16)
C22F C12F C73F C72F 9.7(19)
C75F C12F C73F C72F 150.7(12)
C22F C12F C73F C81F -134.8(15)
C75F C12F C73F C81F 6.2(19)
C70F C72F C73F C12F -150.9(11)
C31F C72F C73F C12F -11.4(18)
C70F C72F C73F C81F -3.1(17)
C31F C72F C73F C81F 136.4(13)
C23F C11F C74F C37F -0.3(12)
C75F C11F C74F C37F -138.2(10)
C23F C11F C74F C76F 143.4(10)
C75F C11F C74F C76F 5.5(15)
C38F C37F C74F C11F 148.1(10)
C30F C37F C74F C11F -1.1(15)
C38F C37F C74F C76F -1.4(7)
C30F C37F C74F C76F -150.7(12)
C23F C11F C75F C78F -142.5(11)
C74F C11F C75F C78F 0.7(15)
C23F C11F C75F C12F 0.3(8)
C74F C11F C75F C12F 143.5(11)
C22F C12F C75F C78F 141.1(13)
C73F C12F C75F C78F -6.7(17)
C22F C12F C75F C11F -0.6(9)
C73F C12F C75F C11F -148.4(12)
C02F C01F C76F C77F 3.5(13)
C38F C01F C76F C77F -136.8(12)
C02F C01F C76F C74F 139.1(10)
C38F C01F C76F C74F -1.2(7)
C11F C74F C76F C77F -7.7(16)
C37F C74F C76F C77F 139.7(12)
C11F C74F C76F C01F -145.7(11)
C37F C74F C76F C01F 1.6(8)
C01F C76F C77F C78F 136.4(12)
C74F C76F C77F C78F 3.7(16)
C01F C76F C77F C09F -6.6(15)
C74F C76F C77F C09F -139.3(11)
C06F C09F C77F C76F 6.8(15)
C61F C09F C77F C76F 147.4(13)
C06F C09F C77F C78F -140.0(12)
C61F C09F C77F C78F 0.6(4)
C11F C75F C78F C77F -4.3(16)
C12F C75F C78F C77F -142.0(12)
C11F C75F C78F C80F 140.7(12)
C12F C75F C78F C80F 3.0(18)
C76F C77F C78F C75F 2.0(17)
C09F C77F C78F C75F 148.4(11)
C76F C77F C78F C80F -147.7(13)
C09F C77F C78F C80F -1.3(7)
C65F C69F C79F C35F 0.4(9)
C60F C69F C79F C35F -147.6(12)
C65F C69F C79F C81F 141.4(15)
C60F C69F C79F C81F -6.6(19)
C64F C35F C79F C69F -0.3(7)
C70F C35F C79F C69F 142.5(11)
C64F C35F C79F C81F -150.4(11)
C70F C35F C79F C81F -7.6(14)
C09F C61F C80F C78F -1.2(7)
C60F C61F C80F C78F 146.1(14)
C09F C61F C80F C81F -150.8(13)
C60F C61F C80F C81F -3.5(19)
C75F C78F C80F C61F -148.1(13)
C77F C78F C80F C61F 1.5(9)
C75F C78F C80F C81F 1.8(18)
C77F C78F C80F C81F 151.5(13)
C61F C80F C81F C79F -7.0(17)
C78F C80F C81F C79F -152.7(11)
C61F C80F C81F C73F 143.4(12)
C78F C80F C81F C73F -2.3(19)
C69F C79F C81F C80F 12.4(19)
C35F C79F C81F C80F 153.0(10)
C69F C79F C81F C73F -131.5(17)
C35F C79F C81F C73F 9(2)
C12F C73F C81F C80F -2(2)
C72F C73F C81F C80F -145.8(13)
C12F C73F C81F C79F 140.1(16)
C72F C73F C81F C79F -4(2)
C06S C01S C02S C03S -4(2)
C01S C02S C03S C04S 5(2)
C02S C03S C04S C05S -14(2)
C03S C04S C05S C06S 22(2)
C04S C05S C06S C01S -22(2)
C02S C01S C06S C05S 13(2)

loop_
_platon_squeeze_void_nr
_platon_squeeze_void_average_x
_platon_squeeze_void_average_y
_platon_squeeze_void_average_z
_platon_squeeze_void_volume
_platon_squeeze_void_count_electrons
_platon_squeeze_void_content
1 0.000 0.032 0.500 287 41 ' '
2 0.500 0.532 0.500 287 41 ' '
